data_7059161
loop_
_publ_author_name
'Doroshenko, Iaroslav'
'Buchholz, Axel'
'Domincova Bergerova, Eva'
'Plass, Winfried'
'Pinkas, Jiri'

_publ_section_title
;
 Heterometallic 3d--4f {Co2Gd4} phosphonates: new members of the potential
 magnetic cooler family
;
_journal_issue 2
_journal_name_full 'New Journal of Chemistry'
_journal_page_first 513
_journal_page_last 521
_journal_paper_doi 10.1039/C9NJ05071J
_journal_volume 44
_journal_year 2020
_chemical_formula_sum 'C110 H112 Co2 Gd4 N10 Na2 O35 P6'
_chemical_formula_weight 3112.75
_space_group_crystal_system triclinic
_space_group_IT_number 2
_space_group_name_Hall '-P 1'
_space_group_name_H-M_alt 'P -1'
_atom_sites_solution_hydrogens geom
_audit_creation_method SHELXL-2014/7
_audit_update_record
;
2019-04-30 deposited with the CCDC.	2019-11-28 downloaded from the CCDC.
;
_cell_angle_alpha 75.688(2)
_cell_angle_beta 89.7027(15)
_cell_angle_gamma 72.824(2)
_cell_formula_units_Z 2
_cell_length_a 15.3491(10)
_cell_length_b 16.5332(11)
_cell_length_c 31.308(2)
_cell_measurement_reflns_used 33463
_cell_measurement_temperature 120(2)
_cell_measurement_theta_max 27.9
_cell_measurement_theta_min 1.3
_cell_volume 7335.3(8)
_computing_structure_refinement 'SHELXL-2014/7 (Sheldrick, 2014)'
_diffrn_ambient_temperature 120(2)
_diffrn_detector CCD
_diffrn_measured_fraction_theta_full 0.998
_diffrn_measured_fraction_theta_max 0.998
_diffrn_measurement_device
;
AFC11 (Right): Eulerian 3 circle
;
_diffrn_measurement_device_type
;
Rigaku Saturn724+ (2x2 bin mode)
;
_diffrn_measurement_specimen_support Fiber
_diffrn_radiation_monochromator Multilayer
_diffrn_radiation_type MoK\a
_diffrn_radiation_wavelength 0.71073
_diffrn_reflns_av_R_equivalents 0.0354
_diffrn_reflns_av_unetI/netI 0.0534
_diffrn_reflns_Laue_measured_fraction_full 0.998
_diffrn_reflns_Laue_measured_fraction_max 0.998
_diffrn_reflns_limit_h_max 18
_diffrn_reflns_limit_h_min -18
_diffrn_reflns_limit_k_max 19
_diffrn_reflns_limit_k_min -18
_diffrn_reflns_limit_l_max 37
_diffrn_reflns_limit_l_min -34
_diffrn_reflns_number 45548
_diffrn_reflns_point_group_measured_fraction_full 0.998
_diffrn_reflns_point_group_measured_fraction_max 0.998
_diffrn_reflns_theta_full 24.998
_diffrn_reflns_theta_max 24.998
_diffrn_reflns_theta_min 1.331
_diffrn_source 'Rotating Anode'
_exptl_absorpt_coefficient_mu 2.143
_exptl_crystal_density_diffrn 1.409
_exptl_crystal_description prism
_exptl_crystal_F_000 3088
_refine_diff_density_max 2.980
_refine_diff_density_min -0.880
_refine_diff_density_rms 0.156
_refine_ls_extinction_method none
_refine_ls_goodness_of_fit_ref 1.049
_refine_ls_hydrogen_treatment constr
_refine_ls_matrix_type full
_refine_ls_number_parameters 1605
_refine_ls_number_reflns 25791
_refine_ls_number_restraints 2223
_refine_ls_restrained_S_all 1.023
_refine_ls_R_factor_all 0.0601
_refine_ls_R_factor_gt 0.0524
_refine_ls_shift/su_max 0.002
_refine_ls_shift/su_mean 0.000
_refine_ls_structure_factor_coef Fsqd
_refine_ls_weighting_details 'w=1/[\s^2^(Fo^2^)+(0.1000P)^2^+7.5000P] where P=(Fo^2^+2Fc^2^)/3'
_refine_ls_weighting_scheme calc
_refine_ls_wR_factor_gt 0.1432
_refine_ls_wR_factor_ref 0.1489
_reflns_Friedel_coverage 0.000
_reflns_number_gt 22045
_reflns_number_total 25791
_reflns_threshold_expression 'I > 2\s(I)'
_cod_data_source_file c9nj05071j2.cif
_cod_data_source_block 0710a_sq
_cod_depositor_comments
;Adding full bibliography for 7059159--7059161.cif.

 Adding full bibliography for 7059159--7059161.cif.
;
_cod_original_cell_volume 7335.4(8)
_cod_database_code 7059161
_shelx_shelxl_version_number 2014/7
_shelx_space_group_comment
;
The symmetry employed for this shelxl refinement is uniquely defined
by the following loop, which should always be used as a source of
symmetry information in preference to the above space-group names.
They are only intended as comments.
;

loop_
_space_group_symop_operation_xyz
'x, y, z'
'-x, -y, -z'

loop_
_atom_site_label
_atom_site_type_symbol
_atom_site_fract_x
_atom_site_fract_y
_atom_site_fract_z
_atom_site_U_iso_or_equiv
_atom_site_adp_type
_atom_site_occupancy
_atom_site_site_symmetry_order
_atom_site_calc_flag
_atom_site_refinement_flags_posn
_atom_site_refinement_flags_adp
_atom_site_refinement_flags_occupancy
_atom_site_disorder_assembly
_atom_site_disorder_group
Co1 Co -0.09028(5) 0.97019(5) 0.11215(3) 0.0541(2) Uani 1 1 d . U . . .
Co2 Co 0.63254(5) 0.06678(4) 0.39755(2) 0.03934(15) Uani 1 1 d . U . . .
Gd1 Gd 0.25568(2) 0.73353(2) 0.21107(2) 0.04399(8) Uani 1 1 d . U . . .
Gd2 Gd 0.07881(2) 0.61957(2) 0.26461(2) 0.03793(8) Uani 1 1 d . U . . .
Gd3 Gd 0.37926(2) 0.43395(2) 0.35909(2) 0.03564(8) Uani 1 1 d . U . . .
Gd4 Gd 0.42574(2) 0.40104(2) 0.24112(2) 0.03982(8) Uani 1 1 d . U . . .
Na1 Na -0.1554(3) 0.7530(3) 0.23677(16) 0.0565(16) Uani 0.459(7) 1 d . U P A 1
O51 O -0.2518(6) 0.7787(6) 0.2792(4) 0.073(3) Uani 0.459(7) 1 d . U P A 1
O52 O -0.2502(7) 0.8595(9) 0.1851(4) 0.070(3) Uani 0.459(7) 1 d . U P A 1
Na1A Na -0.0997(4) 0.7139(4) 0.16365(18) 0.0779(17) Uani 0.541(7) 1 d . U P A -1
O51A O -0.1282(14) 0.6670(12) 0.1158(5) 0.151(6) Uani 0.541(7) 1 d . U P A -1
O52A O -0.2307(8) 0.8089(9) 0.1696(5) 0.104(4) Uani 0.541(7) 1 d . U P A -1
Na2A Na 0.6000(4) 0.0808(3) 0.29180(17) 0.0658(14) Uani 0.516(6) 1 d . U P B 1
O61A O 0.4815(9) 0.0827(9) 0.2899(4) 0.080(3) Uani 0.484(6) 1 d . U P B 1
O62A O 0.6377(13) -0.0304(9) 0.2702(5) 0.118(5) Uani 0.484(6) 1 d . U P B 1
O63A O 0.6700(12) 0.0979(13) 0.2601(5) 0.124(4) Uani 0.484(6) 1 d . U P B 1
Na2 Na 0.5096(4) 0.1952(3) 0.23607(18) 0.0689(16) Uani 0.484(6) 1 d . U P B -1
O61 O 0.4456(8) 0.1206(7) 0.2640(4) 0.076(3) Uani 0.516(6) 1 d . U P B -1
O62 O 0.4841(13) 0.1307(11) 0.1910(5) 0.133(5) Uani 0.516(6) 1 d . U P B -1
O63 O 0.6331(5) 0.1610(5) 0.2266(3) 0.055(2) Uani 0.516(6) 1 d . U P B -1
O21 O -0.2086(3) 0.9708(3) 0.12855(16) 0.0777(14) Uani 1 1 d . U . . .
O22 O 0.7058(3) 0.0278(3) 0.35341(13) 0.0516(9) Uani 1 1 d . U . . .
O31 O 0.2633(3) 0.8304(3) 0.25676(14) 0.0616(11) Uani 1 1 d . U . . .
O32 O 0.0158(3) 0.5695(3) 0.20715(12) 0.0526(9) Uani 1 1 d . U . . .
O33 O 0.4882(3) 0.5037(3) 0.37794(12) 0.0473(8) Uani 1 1 d . U . . .
O34 O 0.3468(3) 0.2982(2) 0.22814(12) 0.0505(9) Uani 1 1 d . U . . .
N1 N -0.1044(4) 0.9208(3) 0.06278(16) 0.0600(12) Uani 1 1 d . U . . .
N2 N 0.0324(4) 0.9610(3) 0.08982(16) 0.0564(11) Uani 1 1 d . U . . .
N3 N 0.5690(3) -0.0198(3) 0.39838(16) 0.0489(10) Uani 1 1 d . U . . .
N4 N 0.5407(3) 0.1035(3) 0.43879(14) 0.0413(9) Uani 1 1 d . U . . .
C1 C -0.1785(6) 0.9010(5) 0.0527(2) 0.0737(17) Uani 1 1 d . U . . .
H1 H -0.2313 0.9165 0.0685 0.088 Uiso 1 1 calc R U . . .
C2 C -0.1812(7) 0.8588(5) 0.0199(3) 0.084(2) Uani 1 1 d . U . . .
H2 H -0.2348 0.8451 0.0136 0.101 Uiso 1 1 calc R U . . .
C3 C -0.1066(7) 0.8372(5) -0.0030(3) 0.086(2) Uani 1 1 d . U . . .
H3 H -0.1067 0.8074 -0.0253 0.103 Uiso 1 1 calc R U . . .
C4 C -0.0299(6) 0.8595(4) 0.0066(2) 0.0722(17) Uani 1 1 d . U . . .
H4 H 0.0225 0.8460 -0.0097 0.087 Uiso 1 1 calc R U . . .
C5 C -0.0291(5) 0.9016(4) 0.0401(2) 0.0596(13) Uani 1 1 d . U . . .
C6 C 0.0467(4) 0.9276(4) 0.0546(2) 0.0567(13) Uani 1 1 d . U . . .
C7 C 0.1283(5) 0.9189(4) 0.0333(2) 0.0712(17) Uani 1 1 d . U . . .
H7 H 0.1363 0.8972 0.0077 0.085 Uiso 1 1 calc R U . . .
C8 C 0.1966(5) 0.9428(5) 0.0506(3) 0.0757(18) Uani 1 1 d . U . . .
H8 H 0.2534 0.9358 0.0374 0.091 Uiso 1 1 calc R U . . .
C9 C 0.1825(5) 0.9759(5) 0.0860(3) 0.0752(18) Uani 1 1 d . U . . .
H9 H 0.2293 0.9926 0.0980 0.090 Uiso 1 1 calc R U . . .
C10 C 0.0981(5) 0.9859(4) 0.1056(2) 0.0664(16) Uani 1 1 d . U . . .
H10 H 0.0879 1.0106 0.1302 0.080 Uiso 1 1 calc R U . . .
C11 C 0.5978(4) -0.0886(4) 0.3805(2) 0.0572(14) Uani 1 1 d . U . . .
H11 H 0.6540 -0.0984 0.3668 0.069 Uiso 1 1 calc R U . . .
C12 C 0.5454(5) -0.1458(4) 0.3821(3) 0.0694(16) Uani 1 1 d . U . . .
H12 H 0.5668 -0.1951 0.3702 0.083 Uiso 1 1 calc R U . . .
C13 C 0.4648(5) -0.1304(4) 0.4006(2) 0.0655(15) Uani 1 1 d . U . . .
H13 H 0.4280 -0.1675 0.4005 0.079 Uiso 1 1 calc R U . . .
C14 C 0.4347(4) -0.0601(4) 0.4201(2) 0.0553(13) Uani 1 1 d . U . . .
H14 H 0.3781 -0.0494 0.4334 0.066 Uiso 1 1 calc R U . . .
C15 C 0.4901(4) -0.0060(3) 0.41937(17) 0.0465(11) Uani 1 1 d . U . . .
C16 C 0.4746(4) 0.0637(3) 0.44238(16) 0.0441(11) Uani 1 1 d . U . . .
C17 C 0.4019(4) 0.0847(4) 0.46754(18) 0.0508(12) Uani 1 1 d . U . . .
H17 H 0.3566 0.0556 0.4698 0.061 Uiso 1 1 calc R U . . .
C18 C 0.3956(4) 0.1490(4) 0.48957(18) 0.0520(12) Uani 1 1 d . U . . .
H18 H 0.3457 0.1646 0.5071 0.062 Uiso 1 1 calc R U . . .
C19 C 0.4627(4) 0.1902(4) 0.48586(17) 0.0496(12) Uani 1 1 d . U . . .
H19 H 0.4599 0.2346 0.5007 0.059 Uiso 1 1 calc R U . . .
C20 C 0.5338(4) 0.1653(3) 0.46011(17) 0.0449(11) Uani 1 1 d . U . . .
H20 H 0.5800 0.1935 0.4574 0.054 Uiso 1 1 calc R U . . .
C21 C -0.2833(7) 1.0487(7) 0.1206(4) 0.125(4) Uani 1 1 d . U . . .
H21A H -0.2766 1.0827 0.1413 0.188 Uiso 1 1 calc R U . . .
H21B H -0.3405 1.0338 0.1249 0.188 Uiso 1 1 calc R U . . .
H21C H -0.2845 1.0835 0.0903 0.188 Uiso 1 1 calc R U . . .
C22 C 0.8006(4) -0.0141(4) 0.3630(2) 0.0558(14) Uani 1 1 d . U . . .
H22A H 0.8277 0.0222 0.3758 0.084 Uiso 1 1 calc R U . . .
H22B H 0.8293 -0.0225 0.3357 0.084 Uiso 1 1 calc R U . . .
H22C H 0.8106 -0.0712 0.3842 0.084 Uiso 1 1 calc R U . . .
C31 C 0.2764(7) 0.9148(5) 0.2490(3) 0.091(3) Uani 1 1 d . U . . .
H31A H 0.2781 0.9388 0.2172 0.137 Uiso 1 1 calc R U . . .
H31B H 0.3343 0.9093 0.2643 0.137 Uiso 1 1 calc R U . . .
H31C H 0.2259 0.9540 0.2603 0.137 Uiso 1 1 calc R U . . .
C32 C -0.0224(6) 0.4979(6) 0.2198(3) 0.079(2) Uani 1 1 d . U . . .
H32A H 0.0220 0.4477 0.2398 0.118 Uiso 1 1 calc R U . . .
H32B H -0.0369 0.4812 0.1934 0.118 Uiso 1 1 calc R U . . .
H32C H -0.0784 0.5160 0.2348 0.118 Uiso 1 1 calc R U . . .
C33 C 0.4676(5) 0.5620(4) 0.4070(2) 0.0622(16) Uani 1 1 d . U . . .
H33A H 0.5203 0.5824 0.4105 0.093 Uiso 1 1 calc R U . . .
H33B H 0.4543 0.5306 0.4359 0.093 Uiso 1 1 calc R U . . .
H33C H 0.4144 0.6124 0.3941 0.093 Uiso 1 1 calc R U . . .
C34 C 0.3152(5) 0.3041(6) 0.1835(2) 0.0728(19) Uani 1 1 d . U . . .
H34A H 0.2713 0.3621 0.1711 0.109 Uiso 1 1 calc R U . . .
H34B H 0.2855 0.2589 0.1842 0.109 Uiso 1 1 calc R U . . .
H34C H 0.3674 0.2954 0.1652 0.109 Uiso 1 1 calc R U . . .
P1_1 P 0.22311(9) 0.56520(9) 0.17469(4) 0.0411(3) Uani 1 1 d . U . . .
O1_1 O 0.1854(2) 0.6243(2) 0.20610(11) 0.0413(7) Uani 1 1 d . U . . .
C1_1 C 0.2383(4) 0.6396(4) 0.12306(17) 0.0479(12) Uani 1 1 d . U . . .
N1_1 N 0.2879(3) 0.6978(3) 0.13589(14) 0.0470(10) Uani 1 1 d . U . . .
O2_1 O 0.1541(3) 0.5230(3) 0.16374(12) 0.0497(9) Uani 1 1 d . U . . .
C2_1 C 0.1453(4) 0.6982(4) 0.10054(18) 0.0550(14) Uani 1 1 d . U . . .
H2A_1 H 0.1145 0.7360 0.1192 0.082 Uiso 1 1 calc R U . . .
H2B_1 H 0.1079 0.6618 0.0960 0.082 Uiso 1 1 calc R U . . .
H2C_1 H 0.1539 0.7346 0.0719 0.082 Uiso 1 1 calc R U . . .
O3_1 O 0.3159(3) 0.5011(2) 0.19233(11) 0.0453(8) Uani 1 1 d . U . . .
C3_1 C 0.2891(5) 0.5831(4) 0.09274(18) 0.0574(14) Uani 1 1 d . U . . .
H3A_1 H 0.2615 0.5367 0.0929 0.086 Uiso 1 1 calc R U . . .
H3B_1 H 0.3536 0.5568 0.1035 0.086 Uiso 1 1 calc R U . . .
H3C_1 H 0.2845 0.6200 0.0626 0.086 Uiso 1 1 calc R U . . .
O4_1 O 0.3246(3) 0.8257(3) 0.17106(16) 0.0675(11) Uani 1 1 d . U . . .
C4_1 C 0.3382(4) 0.7288(4) 0.1061(2) 0.0562(13) Uani 1 1 d . U . . .
H4_1 H 0.3432 0.7063 0.0808 0.067 Uiso 1 1 calc R U . . .
C5_1 C 0.3863(4) 0.7903(4) 0.1053(2) 0.0627(14) Uani 1 1 d . U . . .
C6_1 C 0.4429(5) 0.8108(4) 0.0681(3) 0.0728(17) Uani 1 1 d . U . . .
C7_1 C 0.4537(6) 0.7719(6) 0.0319(3) 0.090(2) Uani 1 1 d . U . . .
H7_1 H 0.4245 0.7290 0.0311 0.108 Uiso 1 1 calc R U . . .
C8_1 C 0.5065(7) 0.7962(6) -0.0024(4) 0.101(3) Uani 1 1 d . U . . .
H8_1 H 0.5113 0.7704 -0.0266 0.121 Uiso 1 1 calc R U . . .
C9_1 C 0.5527(7) 0.8574(6) -0.0023(4) 0.102(3) Uani 1 1 d . U . . .
H9_1 H 0.5907 0.8712 -0.0253 0.122 Uiso 1 1 calc R U . . .
C10_1 C 0.5422(7) 0.8963(6) 0.0309(4) 0.101(3) Uani 1 1 d . U . . .
H10_1 H 0.5731 0.9382 0.0312 0.121 Uiso 1 1 calc R U . . .
C11_1 C 0.4852(6) 0.8762(5) 0.0663(3) 0.084(2) Uani 1 1 d . U . . .
C12_1 C 0.4706(7) 0.9213(6) 0.0983(3) 0.095(2) Uani 1 1 d . U . . .
H12_1 H 0.4985 0.9662 0.0964 0.114 Uiso 1 1 calc R U . . .
C13_1 C 0.4170(6) 0.9047(6) 0.1335(3) 0.089(2) Uani 1 1 d . U . . .
H13_1 H 0.4079 0.9383 0.1547 0.107 Uiso 1 1 calc R U . . .
C14_1 C 0.3758(5) 0.8361(4) 0.1372(2) 0.0654(15) Uani 1 1 d . U . . .
P1_2 P 0.22449(9) 0.66530(8) 0.32878(4) 0.0391(3) Uani 1 1 d . U . . .
O1_2 O 0.1864(2) 0.6874(2) 0.27997(11) 0.0427(8) Uani 1 1 d . U . . .
O2_2 O 0.2699(3) 0.7311(2) 0.33569(12) 0.0461(8) Uani 1 1 d . U . . .
O3_2 O 0.2823(2) 0.5706(2) 0.34405(12) 0.0443(8) Uani 1 1 d . U . . .
O4_2 O -0.0652(3) 0.6216(3) 0.28433(12) 0.0514(9) Uani 1 1 d . U . . .
N1_2 N 0.0685(3) 0.6273(3) 0.34363(14) 0.0389(8) Uani 1 1 d . U . . .
C1_2 C 0.1221(4) 0.6771(3) 0.36034(17) 0.0421(10) Uani 1 1 d . U . . .
C2_2 C 0.0628(4) 0.7734(4) 0.3486(2) 0.0502(12) Uani 1 1 d . U . . .
H2A_2 H 0.0455 0.7934 0.3168 0.075 Uiso 1 1 calc R U . . .
H2B_2 H 0.0975 0.8093 0.3566 0.075 Uiso 1 1 calc R U . . .
H2C_2 H 0.0075 0.7791 0.3649 0.075 Uiso 1 1 calc R U . . .
C3_2 C 0.1525(4) 0.6441(4) 0.40982(18) 0.0502(12) Uani 1 1 d . U . . .
H3A_2 H 0.0995 0.6604 0.4270 0.075 Uiso 1 1 calc R U . . .
H3B_2 H 0.1984 0.6706 0.4164 0.075 Uiso 1 1 calc R U . . .
H3C_2 H 0.1789 0.5802 0.4177 0.075 Uiso 1 1 calc R U . . .
C4_2 C 0.0213(3) 0.5889(3) 0.37185(15) 0.0341(9) Uani 1 1 d . U . . .
H4_2 H 0.0338 0.5848 0.4021 0.041 Uiso 1 1 calc R U . . .
C5_2 C -0.0485(3) 0.5514(3) 0.36192(17) 0.0394(10) Uani 1 1 d . U . . .
C6_2 C -0.0836(3) 0.5002(3) 0.39894(16) 0.0374(10) Uani 1 1 d . U . . .
C7_2 C -0.0395(4) 0.4675(3) 0.44205(17) 0.0436(11) Uani 1 1 d . U . . .
H7_2 H 0.0170 0.4772 0.4474 0.052 Uiso 1 1 calc R U . . .
C8_2 C -0.0765(4) 0.4223(4) 0.47624(18) 0.0485(12) Uani 1 1 d . U . . .
H8_2 H -0.0461 0.4027 0.5050 0.058 Uiso 1 1 calc R U . . .
C9_2 C -0.1581(4) 0.4044(3) 0.46958(18) 0.0479(11) Uani 1 1 d . U . . .
H9_2 H -0.1828 0.3726 0.4935 0.058 Uiso 1 1 calc R U . . .
C10_2 C -0.2016(4) 0.4330(3) 0.42870(19) 0.0477(11) Uani 1 1 d . U . . .
H10_2 H -0.2574 0.4214 0.4242 0.057 Uiso 1 1 calc R U . . .
C11_2 C -0.1653(4) 0.4803(3) 0.39212(17) 0.0438(11) Uani 1 1 d . U . . .
C12_2 C -0.2129(4) 0.5119(4) 0.34950(19) 0.0540(13) Uani 1 1 d . U . . .
H12_2 H -0.2693 0.5011 0.3453 0.065 Uiso 1 1 calc R U . . .
C13_2 C -0.1780(4) 0.5582(4) 0.31431(19) 0.0549(14) Uani 1 1 d . U . . .
H13_2 H -0.2101 0.5777 0.2860 0.066 Uiso 1 1 calc R U . . .
C14_2 C -0.0941(4) 0.5772(3) 0.31982(17) 0.0426(10) Uani 1 1 d . U . . .
P1_3 P 0.21968(9) 0.38811(8) 0.30088(4) 0.0376(3) Uani 1 1 d . U . . .
O1_3 O 0.3174(2) 0.3974(2) 0.29865(10) 0.0393(7) Uani 1 1 d . U . . .
O2_3 O 0.2036(3) 0.3354(2) 0.27007(11) 0.0462(8) Uani 1 1 d . U . . .
O3_3 O 0.1476(2) 0.4770(2) 0.29406(11) 0.0408(7) Uani 1 1 d . U . . .
O4_3 O 0.3744(3) 0.4219(3) 0.43120(11) 0.0466(8) Uani 1 1 d . U . . .
N1_3 N 0.2554(3) 0.3633(2) 0.38876(12) 0.0363(8) Uani 1 1 d . U . . .
C1_3 C 0.2160(4) 0.3235(3) 0.35780(15) 0.0381(10) Uani 1 1 d . U . . .
C2_3 C 0.2767(4) 0.2297(3) 0.36382(17) 0.0430(11) Uani 1 1 d . U . . .
H2A_3 H 0.3405 0.2290 0.3608 0.065 Uiso 1 1 calc R U . . .
H2B_3 H 0.2579 0.2050 0.3413 0.065 Uiso 1 1 calc R U . . .
H2C_3 H 0.2710 0.1945 0.3933 0.065 Uiso 1 1 calc R U . . .
C3_3 C 0.1161(4) 0.3252(4) 0.36388(16) 0.0437(11) Uani 1 1 d . U . . .
H3A_3 H 0.1131 0.2818 0.3911 0.066 Uiso 1 1 calc R U . . .
H3B_3 H 0.0920 0.3112 0.3386 0.066 Uiso 1 1 calc R U . . .
H3C_3 H 0.0796 0.3836 0.3658 0.066 Uiso 1 1 calc R U . . .
C4_3 C 0.2281(3) 0.3480(3) 0.42864(15) 0.0369(10) Uani 1 1 d . U . . .
H4_3 H 0.1807 0.3213 0.4325 0.044 Uiso 1 1 calc R U . . .
C5_3 C 0.2596(3) 0.3659(3) 0.46800(16) 0.0380(10) Uani 1 1 d . U . . .
C6_3 C 0.2238(3) 0.3366(3) 0.50986(15) 0.0363(9) Uani 1 1 d . U . . .
C7_3 C 0.1530(3) 0.2975(3) 0.51524(16) 0.0397(10) Uani 1 1 d . U . . .
H7_3 H 0.1234 0.2931 0.4897 0.048 Uiso 1 1 calc R U . . .
C8_3 C 0.1250(4) 0.2652(4) 0.55652(17) 0.0458(11) Uani 1 1 d . U . . .
H8_3 H 0.0773 0.2389 0.5586 0.055 Uiso 1 1 calc R U . . .
C9_3 C 0.1659(4) 0.2707(3) 0.59497(17) 0.0444(11) Uani 1 1 d . U . . .
H9_3 H 0.1475 0.2473 0.6232 0.053 Uiso 1 1 calc R U . . .
C10_3 C 0.2334(4) 0.3106(3) 0.59124(16) 0.0421(11) Uani 1 1 d . U . . .
H10_3 H 0.2607 0.3162 0.6171 0.051 Uiso 1 1 calc R U . . .
C11_3 C 0.2626(3) 0.3436(3) 0.54948(16) 0.0378(10) Uani 1 1 d . U . . .
C12_3 C 0.3327(4) 0.3852(3) 0.54630(17) 0.0428(11) Uani 1 1 d . U . . .
H12_3 H 0.3562 0.3938 0.5723 0.051 Uiso 1 1 calc R U . . .
C13_3 C 0.3663(4) 0.4126(4) 0.50726(17) 0.0453(11) Uani 1 1 d . U . . .
H13_3 H 0.4129 0.4399 0.5064 0.054 Uiso 1 1 calc R U . . .
C14_3 C 0.3331(3) 0.4012(3) 0.46722(16) 0.0377(10) Uani 1 1 d . U . . .
P1_4 P 0.47387(9) 0.56850(9) 0.26890(4) 0.0420(3) Uani 1 1 d . U . . .
O1_4 O 0.4520(2) 0.4821(2) 0.28949(11) 0.0398(7) Uani 1 1 d . U . . .
O2_4 O 0.5204(3) 0.5942(3) 0.30300(13) 0.0543(9) Uani 1 1 d . U . . .
O3_4 O 0.3905(3) 0.6376(2) 0.24354(12) 0.0481(8) Uani 1 1 d . U . . .
O4_4 O 0.5066(3) 0.3319(3) 0.19201(12) 0.0535(9) Uani 1 1 d . U . . .
N1_4 N 0.5244(3) 0.4909(3) 0.20271(14) 0.0443(9) Uani 1 1 d . U . . .
C1_4 C 0.5575(4) 0.5426(4) 0.22868(17) 0.0474(11) Uani 1 1 d . U . . .
C2_4 C 0.6495(4) 0.4829(4) 0.25287(19) 0.0559(14) Uani 1 1 d . U . . .
H2A_4 H 0.6425 0.4269 0.2694 0.084 Uiso 1 1 calc R U . . .
H2B_4 H 0.6696 0.5112 0.2733 0.084 Uiso 1 1 calc R U . . .
H2C_4 H 0.6952 0.4726 0.2313 0.084 Uiso 1 1 calc R U . . .
C3_4 C 0.5691(5) 0.6289(4) 0.2001(2) 0.0608(15) Uani 1 1 d . U . . .
H3A_4 H 0.6284 0.6166 0.1872 0.091 Uiso 1 1 calc R U . . .
H3B_4 H 0.5663 0.6694 0.2186 0.091 Uiso 1 1 calc R U . . .
H3C_4 H 0.5200 0.6554 0.1764 0.091 Uiso 1 1 calc R U . . .
C4_4 C 0.5539(4) 0.4918(4) 0.16361(17) 0.0478(12) Uani 1 1 d . U . . .
H4_4 H 0.5855 0.5333 0.1526 0.057 Uiso 1 1 calc R U . . .
C5_4 C 0.5455(4) 0.4397(4) 0.13535(18) 0.0549(13) Uani 1 1 d . U . . .
C6_4 C 0.5707(5) 0.4627(5) 0.0899(2) 0.0709(17) Uani 1 1 d . U . . .
C7_4 C 0.5801(7) 0.5458(6) 0.0694(3) 0.095(3) Uani 1 1 d . U . . .
H7_4 H 0.5697 0.5893 0.0854 0.114 Uiso 1 1 calc R U . . .
C8_4 C 0.6045(9) 0.5645(7) 0.0257(3) 0.121(4) Uani 1 1 d . U . . .
H8_4 H 0.6116 0.6201 0.0124 0.145 Uiso 1 1 calc R U . . .
C9_4 C 0.6184(9) 0.5018(7) 0.0021(3) 0.124(4) Uani 1 1 d . U . . .
H9_4 H 0.6357 0.5155 -0.0274 0.149 Uiso 1 1 calc R U . . .
C10_4 C 0.6084(8) 0.4213(6) 0.0192(3) 0.115(3) Uani 1 1 d . U . . .
H10_4 H 0.6177 0.3801 0.0019 0.138 Uiso 1 1 calc R U . . .
C11_4 C 0.5835(6) 0.3999(5) 0.0638(2) 0.086(2) Uani 1 1 d . U . . .
C12_4 C 0.5726(6) 0.3180(6) 0.0834(2) 0.086(2) Uani 1 1 d . U . . .
H12_4 H 0.5837 0.2755 0.0668 0.103 Uiso 1 1 calc R U . . .
C13_4 C 0.5468(5) 0.2969(5) 0.1252(2) 0.0674(17) Uani 1 1 d . U . . .
H13_4 H 0.5391 0.2409 0.1369 0.081 Uiso 1 1 calc R U . . .
C14_4 C 0.5310(4) 0.3578(4) 0.15198(18) 0.0547(13) Uani 1 1 d . U . . .
P1_5 P 0.01126(10) 0.83651(9) 0.19030(5) 0.0464(3) Uani 1 1 d . U . . .
O1_5 O 0.1102(3) 0.8251(2) 0.18376(12) 0.0513(9) Uani 1 1 d . U . . .
O2_5 O -0.0052(3) 0.7607(2) 0.22521(12) 0.0517(9) Uani 1 1 d . U . . .
O3_5 O -0.0469(3) 0.8507(2) 0.14727(12) 0.0517(9) Uani 1 1 d . U . . .
O4_5 O -0.1320(3) 1.0840(3) 0.07385(14) 0.0675(12) Uani 1 1 d . U . . .
N1_5 N -0.0668(4) 1.0084(3) 0.16238(17) 0.0636(13) Uani 1 1 d . U . . .
C1_5 C -0.0360(5) 0.9400(4) 0.2062(2) 0.0641(15) Uani 1 1 d . U . . .
C2_5 C 0.0371(6) 0.9560(4) 0.2323(3) 0.082(2) Uani 1 1 d . U . . .
H2A_5 H 0.0088 1.0029 0.2466 0.123 Uiso 1 1 calc R U . . .
H2B_5 H 0.0815 0.9733 0.2124 0.123 Uiso 1 1 calc R U . . .
H2C_5 H 0.0682 0.9023 0.2549 0.123 Uiso 1 1 calc R U . . .
C3_5 C -0.1183(6) 0.9415(5) 0.2329(2) 0.083(2) Uani 1 1 d . U . . .
H3A_5 H -0.1502 1.0018 0.2338 0.125 Uiso 1 1 calc R U . . .
H3B_5 H -0.0985 0.9051 0.2631 0.125 Uiso 1 1 calc R U . . .
H3C_5 H -0.1598 0.9185 0.2192 0.125 Uiso 1 1 calc R U . . .
C4_5 C -0.0821(6) 1.0892(5) 0.1620(3) 0.082(2) Uani 1 1 d . U . . .
H4_5 H -0.0693 1.1006 0.1892 0.099 Uiso 1 1 calc R U . . .
C5_5 C -0.1166(7) 1.1648(5) 0.1248(3) 0.087(2) Uani 1 1 d . U . . .
C6_5 C -0.1358(7) 1.2531(6) 0.1328(4) 0.097(2) Uani 1 1 d . U . . .
C7_5 C -0.1209(7) 1.2666(6) 0.1750(4) 0.097(2) Uani 1 1 d . U . . .
H7_5 H -0.0974 1.2180 0.1998 0.117 Uiso 1 1 calc R U . . .
C8_5 C -0.1407(8) 1.3500(6) 0.1795(5) 0.122(4) Uani 1 1 d . U . . .
H8_5 H -0.1313 1.3588 0.2077 0.147 Uiso 1 1 calc R U . . .
C9_5 C -0.1746(9) 1.4229(7) 0.1435(5) 0.127(4) Uani 1 1 d . U . . .
H9_5 H -0.1866 1.4805 0.1472 0.152 Uiso 1 1 calc R U . . .
C10_5 C -0.1902(8) 1.4102(6) 0.1028(5) 0.119(3) Uani 1 1 d . U . . .
H10_5 H -0.2153 1.4596 0.0785 0.143 Uiso 1 1 calc R U . . .
C11_5 C -0.1700(7) 1.3271(6) 0.0965(4) 0.102(3) Uani 1 1 d . U . . .
C12_5 C -0.1807(10) 1.3131(6) 0.0542(4) 0.133(4) Uani 1 1 d . U . . .
H12_5 H -0.1959 1.3625 0.0293 0.159 Uiso 1 1 calc R U . . .
C13_5 C -0.1707(6) 1.2339(5) 0.0475(3) 0.085(2) Uani 1 1 d . U . . .
H13_5 H -0.1858 1.2289 0.0191 0.103 Uiso 1 1 calc R U . . .
C14_5 C -0.1367(5) 1.1559(4) 0.0837(2) 0.0695(17) Uani 1 1 d . U . . .
P1_6 P 0.54602(9) 0.24363(8) 0.33981(4) 0.0406(3) Uani 1 1 d . U . . .
O1_6 O 0.4821(2) 0.2972(2) 0.36670(11) 0.0409(7) Uani 1 1 d . U . . .
O2_6 O 0.5281(3) 0.2849(2) 0.29031(11) 0.0463(8) Uani 1 1 d . U . . .
O3_6 O 0.5467(2) 0.1477(2) 0.35004(11) 0.0447(8) Uani 1 1 d . U . . .
O4_6 O 0.7109(2) -0.0171(2) 0.44371(12) 0.0436(8) Uani 1 1 d . U . . .
N1_6 N 0.6902(3) 0.1551(3) 0.39669(13) 0.0388(8) Uani 1 1 d . U . . .
C1_6 C 0.6636(4) 0.2345(3) 0.35829(16) 0.0429(11) Uani 1 1 d . U . . .
C2_6 C 0.6645(4) 0.3189(3) 0.37062(18) 0.0469(12) Uani 1 1 d . U . . .
H2A_6 H 0.6310 0.3237 0.3971 0.070 Uiso 1 1 calc R U . . .
H2B_6 H 0.6352 0.3698 0.3461 0.070 Uiso 1 1 calc R U . . .
H2C_6 H 0.7278 0.3170 0.3765 0.070 Uiso 1 1 calc R U . . .
C3_6 C 0.7297(4) 0.2168(4) 0.32335(18) 0.0483(12) Uani 1 1 d . U . . .
H3A_6 H 0.7924 0.2026 0.3359 0.072 Uiso 1 1 calc R U . . .
H3B_6 H 0.7165 0.2689 0.2984 0.072 Uiso 1 1 calc R U . . .
H3C_6 H 0.7230 0.1673 0.3131 0.072 Uiso 1 1 calc R U . . .
C4_6 C 0.7520(3) 0.1485(3) 0.42641(16) 0.0391(10) Uani 1 1 d . U . . .
H4_6 H 0.7748 0.1971 0.4230 0.047 Uiso 1 1 calc R U . . .
C5_6 C 0.7895(3) 0.0765(3) 0.46377(15) 0.0372(10) Uani 1 1 d . U . . .
C6_6 C 0.8551(3) 0.0833(3) 0.49587(16) 0.0394(10) Uani 1 1 d . U . . .
C7_6 C 0.8768(4) 0.1610(4) 0.49397(19) 0.0490(12) Uani 1 1 d . U . . .
H7_6 H 0.8472 0.2122 0.4714 0.059 Uiso 1 1 calc R U . . .
C8_6 C 0.9400(4) 0.1646(4) 0.5241(2) 0.0541(13) Uani 1 1 d . U . . .
H8_6 H 0.9526 0.2182 0.5224 0.065 Uiso 1 1 calc R U . . .
C9_6 C 0.9863(4) 0.0883(4) 0.5576(2) 0.0561(13) Uani 1 1 d . U . . .
H9_6 H 1.0310 0.0900 0.5779 0.067 Uiso 1 1 calc R U . . .
C10_6 C 0.9658(4) 0.0141(4) 0.56007(18) 0.0489(12) Uani 1 1 d . U . . .
H10_6 H 0.9963 -0.0369 0.5826 0.059 Uiso 1 1 calc R U . . .
C11_6 C 0.9003(3) 0.0094(3) 0.53025(16) 0.0431(11) Uani 1 1 d . U . . .
C12_6 C 0.8780(4) -0.0708(3) 0.53377(17) 0.0452(11) Uani 1 1 d . U . . .
H12_6 H 0.9072 -0.1206 0.5572 0.054 Uiso 1 1 calc R U . . .
C13_6 C 0.8168(3) -0.0773(3) 0.50472(17) 0.0416(10) Uani 1 1 d . U . . .
H13_6 H 0.8050 -0.1316 0.5078 0.050 Uiso 1 1 calc R U . . .
C14_6 C 0.7692(3) -0.0029(3) 0.46914(16) 0.0394(10) Uani 1 1 d . U . . .

loop_
_atom_site_aniso_label
_atom_site_aniso_U_11
_atom_site_aniso_U_22
_atom_site_aniso_U_33
_atom_site_aniso_U_23
_atom_site_aniso_U_13
_atom_site_aniso_U_12
Co1 0.0500(4) 0.0423(4) 0.0448(4) 0.0138(3) 0.0023(3) 0.0029(3)
Co2 0.0413(4) 0.0288(3) 0.0382(3) -0.0013(3) -0.0097(3) -0.0019(3)
Gd1 0.04890(16) 0.03110(13) 0.04234(15) 0.00548(10) -0.00405(11) -0.00996(11)
Gd2 0.04379(15) 0.03086(13) 0.03091(13) 0.00353(10) -0.00681(10) -0.00838(10)
Gd3 0.04086(14) 0.03128(13) 0.02896(13) -0.00171(9) -0.00558(9) -0.00712(10)
Gd4 0.04470(15) 0.03847(14) 0.02665(13) 0.00018(10) -0.00662(10) -0.00519(10)
Na1 0.034(2) 0.051(3) 0.054(3) 0.023(2) 0.0012(18) 0.0014(18)
O51 0.044(5) 0.063(5) 0.099(7) -0.003(5) 0.050(5) -0.011(4)
O52 0.036(5) 0.076(7) 0.069(6) 0.013(5) -0.027(4) 0.000(4)
Na1A 0.085(3) 0.060(3) 0.069(3) 0.011(2) -0.003(2) -0.013(2)
O51A 0.208(15) 0.146(11) 0.105(8) -0.032(8) -0.039(9) -0.061(10)
O52A 0.055(5) 0.084(7) 0.151(11) -0.003(7) -0.025(5) -0.007(5)
Na2A 0.072(3) 0.051(3) 0.065(3) -0.007(2) -0.012(2) -0.010(2)
O61A 0.093(6) 0.094(8) 0.054(5) 0.002(5) -0.016(5) -0.049(5)
O62A 0.186(12) 0.070(6) 0.100(8) -0.023(6) 0.028(8) -0.040(7)
O63A 0.135(9) 0.145(11) 0.091(7) -0.024(7) 0.004(6) -0.046(8)
Na2 0.095(4) 0.041(2) 0.065(3) -0.010(2) 0.000(3) -0.014(2)
O61 0.079(6) 0.061(5) 0.084(6) -0.002(4) -0.009(5) -0.027(4)
O62 0.206(13) 0.126(9) 0.103(8) -0.065(7) 0.006(7) -0.076(9)
O63 0.056(4) 0.051(4) 0.051(4) 0.000(3) 0.011(3) -0.017(3)
O21 0.054(2) 0.078(3) 0.063(3) 0.018(2) 0.007(2) 0.007(2)
O22 0.050(2) 0.048(2) 0.0463(19) -0.0096(16) -0.0065(15) -0.0020(16)
O31 0.088(3) 0.0325(18) 0.061(2) -0.0030(17) -0.005(2) -0.0205(19)
O32 0.056(2) 0.058(2) 0.0422(19) -0.0059(17) -0.0060(16) -0.0213(18)
O33 0.048(2) 0.053(2) 0.0397(18) -0.0095(16) -0.0059(15) -0.0154(16)
O34 0.069(2) 0.0379(18) 0.0393(18) -0.0060(15) -0.0075(16) -0.0105(17)
N1 0.060(3) 0.045(2) 0.048(2) 0.0188(19) -0.001(2) -0.002(2)
N2 0.058(3) 0.037(2) 0.049(2) 0.0201(18) -0.0030(19) -0.0027(19)
N3 0.044(2) 0.038(2) 0.052(2) -0.0006(18) -0.0184(18) -0.0035(17)
N4 0.041(2) 0.0311(19) 0.039(2) 0.0042(16) -0.0074(16) -0.0027(16)
C1 0.076(4) 0.060(4) 0.065(4) 0.017(3) -0.013(3) -0.016(3)
C2 0.106(5) 0.062(4) 0.067(4) 0.017(3) -0.019(3) -0.026(4)
C3 0.113(5) 0.059(4) 0.065(4) 0.011(3) -0.022(3) -0.018(4)
C4 0.099(5) 0.047(3) 0.046(3) 0.016(2) 0.003(3) -0.008(3)
C5 0.065(3) 0.041(3) 0.045(3) 0.020(2) -0.004(2) -0.001(2)
C6 0.060(3) 0.033(2) 0.048(3) 0.018(2) 0.003(2) 0.004(2)
C7 0.068(3) 0.049(3) 0.061(3) 0.026(3) 0.008(3) 0.003(3)
C8 0.061(4) 0.053(4) 0.076(4) 0.029(3) 0.009(3) -0.001(3)
C9 0.059(3) 0.056(4) 0.080(4) 0.028(3) -0.011(3) -0.009(3)
C10 0.068(3) 0.048(3) 0.062(3) 0.018(3) -0.008(3) -0.011(3)
C11 0.048(3) 0.041(3) 0.071(4) -0.009(3) -0.020(3) 0.000(2)
C12 0.064(3) 0.046(3) 0.084(4) -0.007(3) -0.032(3) -0.005(3)
C13 0.066(3) 0.044(3) 0.076(4) 0.001(3) -0.029(3) -0.015(3)
C14 0.059(3) 0.044(3) 0.051(3) 0.013(2) -0.018(2) -0.017(2)
C15 0.048(3) 0.035(2) 0.040(2) 0.0118(19) -0.015(2) -0.0069(19)
C16 0.042(2) 0.038(2) 0.036(2) 0.0123(19) -0.0104(19) -0.0058(19)
C17 0.045(3) 0.048(3) 0.042(3) 0.012(2) -0.010(2) -0.007(2)
C18 0.052(3) 0.047(3) 0.036(3) 0.010(2) -0.001(2) -0.001(2)
C19 0.050(3) 0.039(3) 0.039(3) 0.007(2) -0.010(2) 0.003(2)
C20 0.047(3) 0.040(3) 0.036(2) 0.002(2) -0.006(2) -0.006(2)
C21 0.073(5) 0.098(6) 0.138(9) 0.025(6) 0.035(5) 0.026(5)
C22 0.052(3) 0.046(3) 0.057(3) -0.009(3) -0.002(2) 0.000(2)
C31 0.130(7) 0.053(4) 0.099(6) -0.010(4) -0.015(5) -0.046(4)
C32 0.099(6) 0.088(5) 0.063(4) -0.018(4) -0.005(4) -0.051(4)
C33 0.080(4) 0.062(4) 0.054(3) -0.020(3) -0.004(3) -0.031(3)
C34 0.076(4) 0.096(5) 0.053(3) -0.026(3) -0.005(3) -0.030(4)
P1_1 0.0499(7) 0.0380(6) 0.0256(6) 0.0043(5) -0.0069(5) -0.0089(5)
O1_1 0.0498(19) 0.0345(17) 0.0311(16) 0.0064(13) -0.0046(14) -0.0120(14)
C1_1 0.055(3) 0.045(3) 0.031(2) 0.006(2) -0.001(2) -0.010(2)
N1_1 0.049(2) 0.033(2) 0.040(2) 0.0118(17) -0.0035(17) -0.0015(17)
O2_1 0.053(2) 0.055(2) 0.0344(18) -0.0036(16) -0.0125(15) -0.0124(17)
C2_1 0.062(3) 0.052(3) 0.033(3) 0.009(2) -0.009(2) -0.006(3)
O3_1 0.051(2) 0.0400(18) 0.0312(16) 0.0050(14) -0.0114(14) -0.0053(15)
C3_1 0.066(4) 0.057(3) 0.037(3) 0.000(2) 0.005(2) -0.010(3)
O4_1 0.070(3) 0.056(2) 0.069(3) 0.008(2) 0.000(2) -0.029(2)
C4_1 0.058(3) 0.043(3) 0.048(3) 0.011(2) 0.005(2) -0.003(2)
C5_1 0.054(3) 0.048(3) 0.064(3) 0.016(2) 0.000(3) -0.009(2)
C6_1 0.063(4) 0.046(3) 0.086(4) 0.017(3) 0.013(3) -0.009(3)
C7_1 0.080(5) 0.088(5) 0.098(5) -0.010(4) 0.034(4) -0.030(4)
C8_1 0.103(6) 0.081(5) 0.116(6) -0.014(5) 0.054(5) -0.033(5)
C9_1 0.091(6) 0.074(5) 0.121(6) 0.000(4) 0.033(5) -0.019(4)
C10_1 0.104(6) 0.077(5) 0.116(6) 0.005(4) 0.033(5) -0.044(5)
C11_1 0.079(5) 0.065(4) 0.094(5) 0.011(3) 0.014(4) -0.027(4)
C12_1 0.107(6) 0.072(5) 0.106(5) 0.003(4) 0.024(5) -0.049(5)
C13_1 0.097(5) 0.074(5) 0.099(5) -0.001(4) 0.014(4) -0.046(4)
C14_1 0.064(4) 0.050(3) 0.065(3) 0.018(2) -0.002(3) -0.019(3)
P1_2 0.0416(7) 0.0335(6) 0.0384(6) -0.0058(5) -0.0022(5) -0.0088(5)
O1_2 0.0473(19) 0.0346(17) 0.0396(17) -0.0010(14) -0.0024(14) -0.0093(14)
O2_2 0.052(2) 0.0364(17) 0.051(2) -0.0124(16) 0.0040(16) -0.0147(15)
O3_2 0.0461(19) 0.0318(16) 0.0487(19) -0.0077(14) -0.0059(15) -0.0043(14)
O4_2 0.051(2) 0.059(2) 0.0378(18) 0.0028(16) -0.0072(15) -0.0199(17)
N1_2 0.038(2) 0.0341(19) 0.039(2) -0.0036(16) -0.0039(16) -0.0072(16)
C1_2 0.044(3) 0.039(2) 0.039(2) -0.0052(19) -0.0020(19) -0.0107(19)
C2_2 0.050(3) 0.043(3) 0.054(3) -0.013(2) 0.004(2) -0.008(2)
C3_2 0.053(3) 0.057(3) 0.042(3) -0.007(2) -0.002(2) -0.023(3)
C4_2 0.036(2) 0.0234(19) 0.035(2) -0.0017(17) -0.0053(17) -0.0013(16)
C5_2 0.038(2) 0.033(2) 0.040(2) -0.0031(18) -0.0042(18) -0.0062(18)
C6_2 0.043(2) 0.0202(19) 0.043(2) -0.0070(17) 0.0000(18) -0.0017(17)
C7_2 0.042(3) 0.037(2) 0.043(2) 0.000(2) -0.0053(19) -0.007(2)
C8_2 0.053(3) 0.042(3) 0.042(3) 0.000(2) -0.001(2) -0.010(2)
C9_2 0.056(3) 0.039(3) 0.045(3) -0.005(2) 0.007(2) -0.015(2)
C10_2 0.052(3) 0.041(3) 0.051(3) -0.010(2) 0.007(2) -0.016(2)
C11_2 0.048(3) 0.042(3) 0.044(2) -0.011(2) 0.0031(19) -0.017(2)
C12_2 0.056(3) 0.064(3) 0.046(3) -0.012(2) 0.000(2) -0.026(3)
C13_2 0.051(3) 0.073(4) 0.042(3) -0.008(3) -0.007(2) -0.027(3)
C14_2 0.042(2) 0.041(2) 0.040(2) -0.007(2) -0.0023(18) -0.010(2)
P1_3 0.0465(7) 0.0321(6) 0.0285(6) 0.0010(5) -0.0082(5) -0.0105(5)
O1_3 0.0463(18) 0.0354(17) 0.0299(15) 0.0003(13) -0.0075(13) -0.0101(14)
O2_3 0.060(2) 0.0391(18) 0.0346(17) -0.0024(15) -0.0110(15) -0.0138(16)
O3_3 0.0485(19) 0.0337(16) 0.0315(16) 0.0022(13) -0.0074(14) -0.0078(14)
O4_3 0.055(2) 0.055(2) 0.0326(16) -0.0098(15) -0.0006(14) -0.0215(17)
N1_3 0.047(2) 0.0270(18) 0.0286(17) -0.0008(14) -0.0085(15) -0.0063(16)
C1_3 0.052(3) 0.030(2) 0.030(2) -0.0010(17) -0.0062(18) -0.0136(19)
C2_3 0.061(3) 0.024(2) 0.039(3) -0.0022(19) -0.008(2) -0.011(2)
C3_3 0.052(3) 0.043(3) 0.032(2) 0.001(2) -0.009(2) -0.017(2)
C4_3 0.046(3) 0.027(2) 0.031(2) 0.0003(17) -0.0032(18) -0.0064(19)
C5_3 0.040(2) 0.031(2) 0.034(2) -0.0035(18) -0.0057(17) -0.0008(18)
C6_3 0.038(2) 0.025(2) 0.035(2) -0.0020(17) -0.0042(17) 0.0018(17)
C7_3 0.042(2) 0.033(2) 0.037(2) -0.0048(19) -0.0029(18) -0.0034(19)
C8_3 0.043(3) 0.048(3) 0.040(2) -0.002(2) 0.001(2) -0.012(2)
C9_3 0.048(3) 0.042(3) 0.035(2) -0.005(2) 0.002(2) -0.005(2)
C10_3 0.047(3) 0.036(2) 0.033(2) -0.0087(19) -0.0017(19) 0.0013(19)
C11_3 0.042(2) 0.030(2) 0.035(2) -0.0074(18) -0.0021(18) -0.0019(18)
C12_3 0.046(3) 0.043(3) 0.036(2) -0.012(2) -0.0047(19) -0.006(2)
C13_3 0.048(3) 0.047(3) 0.039(2) -0.009(2) -0.003(2) -0.012(2)
C14_3 0.043(2) 0.032(2) 0.033(2) -0.0070(18) -0.0034(18) -0.0056(18)
P1_4 0.0458(7) 0.0364(6) 0.0390(7) -0.0012(5) -0.0031(5) -0.0121(5)
O1_4 0.0467(19) 0.0346(16) 0.0317(16) -0.0002(13) -0.0005(13) -0.0098(14)
O2_4 0.063(2) 0.058(2) 0.044(2) -0.0035(18) -0.0061(17) -0.0298(19)
O3_4 0.051(2) 0.0335(17) 0.049(2) 0.0030(15) -0.0079(15) -0.0077(15)
O4_4 0.059(2) 0.055(2) 0.0388(18) -0.0077(16) 0.0045(16) -0.0083(17)
N1_4 0.045(2) 0.043(2) 0.0324(19) 0.0047(16) -0.0017(16) -0.0053(17)
C1_4 0.051(3) 0.049(3) 0.035(2) 0.003(2) -0.002(2) -0.016(2)
C2_4 0.045(3) 0.067(4) 0.043(3) 0.001(3) -0.005(2) -0.010(2)
C3_4 0.076(4) 0.049(3) 0.052(3) 0.000(3) -0.002(3) -0.021(3)
C4_4 0.047(3) 0.045(3) 0.033(2) 0.004(2) -0.001(2) 0.001(2)
C5_4 0.047(3) 0.059(3) 0.038(2) -0.002(2) 0.000(2) 0.007(2)
C6_4 0.070(4) 0.071(3) 0.044(3) -0.004(2) 0.011(3) 0.010(3)
C7_4 0.111(6) 0.076(4) 0.062(4) 0.005(3) 0.034(4) 0.005(4)
C8_4 0.163(10) 0.084(5) 0.071(4) 0.003(4) 0.054(5) 0.010(5)
C9_4 0.165(9) 0.094(5) 0.065(4) -0.001(4) 0.054(5) 0.017(5)
C10_4 0.159(9) 0.084(5) 0.062(4) -0.011(4) 0.044(5) 0.015(5)
C11_4 0.103(6) 0.074(4) 0.050(3) -0.011(3) 0.020(3) 0.018(3)
C12_4 0.102(6) 0.079(4) 0.054(3) -0.018(3) 0.018(3) 0.006(4)
C13_4 0.075(4) 0.062(3) 0.051(3) -0.019(3) 0.005(3) 0.002(3)
C14_4 0.052(3) 0.056(3) 0.039(2) -0.008(2) -0.003(2) 0.006(2)
P1_5 0.0478(7) 0.0330(6) 0.0425(7) 0.0079(5) 0.0001(6) -0.0029(5)
O1_5 0.050(2) 0.0384(18) 0.048(2) 0.0116(16) -0.0013(16) -0.0059(15)
O2_5 0.0462(19) 0.0414(19) 0.0452(19) 0.0145(15) -0.0003(15) -0.0012(15)
O3_5 0.051(2) 0.0388(18) 0.0447(19) 0.0121(15) -0.0011(16) -0.0020(15)
O4_5 0.072(3) 0.046(2) 0.052(2) 0.0145(17) 0.000(2) 0.0087(19)
N1_5 0.069(3) 0.038(2) 0.054(3) 0.0129(19) 0.001(2) 0.007(2)
C1_5 0.083(4) 0.037(3) 0.046(3) 0.010(2) 0.004(2) 0.004(2)
C2_5 0.118(5) 0.035(3) 0.066(4) 0.003(3) -0.020(4) 0.003(3)
C3_5 0.107(5) 0.059(4) 0.051(4) 0.001(3) 0.020(3) 0.010(3)
C4_5 0.111(6) 0.045(3) 0.063(4) 0.010(3) -0.010(4) -0.003(3)
C5_5 0.113(6) 0.045(3) 0.071(4) 0.012(3) -0.010(4) -0.001(3)
C6_5 0.098(6) 0.060(4) 0.111(5) 0.001(3) -0.009(4) -0.009(4)
C7_5 0.094(6) 0.056(4) 0.121(6) -0.002(4) -0.017(5) -0.009(4)
C8_5 0.127(8) 0.060(4) 0.154(7) -0.006(4) -0.039(6) -0.007(4)
C9_5 0.134(9) 0.059(4) 0.157(7) -0.004(5) -0.036(6) -0.002(5)
C10_5 0.121(8) 0.058(4) 0.149(7) -0.001(4) -0.026(6) -0.003(4)
C11_5 0.107(7) 0.056(4) 0.117(5) 0.009(3) -0.006(5) -0.010(4)
C12_5 0.199(13) 0.053(4) 0.098(5) 0.023(4) -0.031(6) -0.001(5)
C13_5 0.098(6) 0.052(3) 0.062(4) 0.021(3) 0.002(3) 0.014(3)
C14_5 0.075(4) 0.040(3) 0.061(3) 0.014(2) 0.002(3) 0.008(3)
P1_6 0.0456(7) 0.0326(6) 0.0320(6) 0.0011(5) -0.0087(5) -0.0021(5)
O1_6 0.0463(19) 0.0352(17) 0.0310(16) 0.0007(13) -0.0082(13) -0.0046(14)
O2_6 0.056(2) 0.0316(16) 0.0336(17) 0.0017(13) -0.0089(14) 0.0042(14)
O3_6 0.048(2) 0.0339(17) 0.0398(18) 0.0018(14) -0.0107(15) -0.0033(14)
O4_6 0.0448(19) 0.0320(16) 0.0443(18) -0.0003(14) -0.0131(14) -0.0045(14)
N1_6 0.042(2) 0.0326(19) 0.0342(19) -0.0009(15) -0.0006(15) -0.0069(15)
C1_6 0.043(2) 0.037(2) 0.035(2) 0.0047(19) -0.0024(18) -0.0024(19)
C2_6 0.050(3) 0.037(2) 0.047(3) -0.002(2) -0.007(2) -0.010(2)
C3_6 0.043(3) 0.045(3) 0.045(3) 0.002(2) 0.001(2) -0.007(2)
C4_6 0.038(2) 0.034(2) 0.039(2) -0.0044(19) -0.0034(18) -0.0048(18)
C5_6 0.037(2) 0.033(2) 0.033(2) -0.0023(17) -0.0023(17) -0.0035(17)
C6_6 0.038(2) 0.040(2) 0.035(2) -0.0071(18) -0.0007(18) -0.0053(18)
C7_6 0.045(3) 0.044(3) 0.050(3) -0.007(2) -0.007(2) -0.005(2)
C8_6 0.055(3) 0.048(3) 0.058(3) -0.017(2) -0.010(2) -0.009(2)
C9_6 0.053(3) 0.058(3) 0.053(3) -0.014(2) -0.012(2) -0.010(2)
C10_6 0.041(3) 0.050(3) 0.043(3) -0.007(2) -0.007(2) 0.000(2)
C11_6 0.041(2) 0.043(2) 0.033(2) -0.0029(19) -0.0030(19) -0.0005(19)
C12_6 0.046(3) 0.042(2) 0.035(2) -0.001(2) -0.006(2) -0.001(2)
C13_6 0.038(2) 0.034(2) 0.042(2) 0.0006(19) -0.0035(19) -0.0020(18)
C14_6 0.037(2) 0.035(2) 0.037(2) -0.0038(18) -0.0015(18) -0.0007(17)

loop_
_atom_type_symbol
_atom_type_description
_atom_type_scat_dispersion_real
_atom_type_scat_dispersion_imag
_atom_type_scat_source
C C 0.0033 0.0016 'International Tables Vol C Tables 4.2.6.8 and 6.1.1.4'
H H 0.0000 0.0000 'International Tables Vol C Tables 4.2.6.8 and 6.1.1.4'
N N 0.0061 0.0033 'International Tables Vol C Tables 4.2.6.8 and 6.1.1.4'
O O 0.0106 0.0060 'International Tables Vol C Tables 4.2.6.8 and 6.1.1.4'
Na Na 0.0362 0.0249 'International Tables Vol C Tables 4.2.6.8 and 6.1.1.4'
P P 0.1023 0.0942 'International Tables Vol C Tables 4.2.6.8 and 6.1.1.4'
Co Co 0.3494 0.9721 'International Tables Vol C Tables 4.2.6.8 and 6.1.1.4'
Gd Gd -0.1653 3.9035 'International Tables Vol C Tables 4.2.6.8 and 6.1.1.4'

loop_
_geom_angle_atom_site_label_1
_geom_angle_atom_site_label_2
_geom_angle_atom_site_label_3
_geom_angle
O21 Co1 O4_5 93.2(2)
O21 Co1 N1_5 91.7(3)
O4_5 Co1 N1_5 95.0(2)
O21 Co1 O3_5 87.79(19)
O4_5 Co1 O3_5 175.6(2)
N1_5 Co1 O3_5 89.26(19)
O21 Co1 N1 91.0(2)
O4_5 Co1 N1 89.7(2)
N1_5 Co1 N1 174.5(2)
O3_5 Co1 N1 86.03(19)
O21 Co1 N2 173.0(3)
O4_5 Co1 N2 87.98(19)
N1_5 Co1 N2 95.1(2)
O3_5 Co1 N2 90.51(17)
N1 Co1 N2 82.1(2)
O4_6 Co2 O22 93.21(16)
O4_6 Co2 N1_6 94.90(17)
O22 Co2 N1_6 91.46(18)
O4_6 Co2 O3_6 175.93(16)
O22 Co2 O3_6 87.06(16)
N1_6 Co2 O3_6 89.14(17)
O4_6 Co2 N3 86.66(17)
O22 Co2 N3 90.15(19)
N1_6 Co2 N3 177.69(18)
O3_6 Co2 N3 89.28(17)
O4_6 Co2 N4 91.66(16)
O22 Co2 N4 170.92(18)
N1_6 Co2 N4 95.75(18)
O3_6 Co2 N4 87.55(16)
N3 Co2 N4 82.49(19)
O4_6 Co2 Na2A 133.35(14)
O22 Co2 Na2A 44.19(15)
N1_6 Co2 Na2A 102.67(15)
O3_6 Co2 Na2A 45.58(14)
N3 Co2 Na2A 77.37(17)
N4 Co2 Na2A 128.25(15)
O4_1 Gd1 O3_4 92.26(16)
O4_1 Gd1 O1_5 93.28(16)
O3_4 Gd1 O1_5 174.11(13)
O4_1 Gd1 O1_1 142.32(15)
O3_4 Gd1 O1_1 95.55(13)
O1_5 Gd1 O1_1 81.25(13)
O4_1 Gd1 O31 75.30(17)
O3_4 Gd1 O31 90.65(14)
O1_5 Gd1 O31 88.82(15)
O1_1 Gd1 O31 141.16(14)
O4_1 Gd1 O1_2 147.78(16)
O3_4 Gd1 O1_2 87.78(13)
O1_5 Gd1 O1_2 86.46(12)
O1_1 Gd1 O1_2 69.51(12)
O31 Gd1 O1_2 72.48(13)
O4_1 Gd1 N1_1 70.88(17)
O3_4 Gd1 N1_1 92.67(14)
O1_5 Gd1 N1_1 91.03(14)
O1_1 Gd1 N1_1 71.97(13)
O31 Gd1 N1_1 146.11(15)
O1_2 Gd1 N1_1 141.33(13)
O4_1 Gd1 Gd2 165.07(13)
O3_4 Gd1 Gd2 102.67(10)
O1_5 Gd1 Gd2 71.80(9)
O1_1 Gd1 Gd2 37.10(8)
O31 Gd1 Gd2 104.17(11)
O1_2 Gd1 Gd2 35.30(8)
N1_1 Gd1 Gd2 107.93(11)
O3_3 Gd2 O4_2 97.37(14)
O3_3 Gd2 O2_5 170.25(14)
O4_2 Gd2 O2_5 79.31(14)
O3_3 Gd2 O1_2 103.93(12)
O4_2 Gd2 O1_2 135.57(13)
O2_5 Gd2 O1_2 84.54(14)
O3_3 Gd2 O1_1 91.86(12)
O4_2 Gd2 O1_1 148.11(12)
O2_5 Gd2 O1_1 86.48(12)
O1_2 Gd2 O1_1 70.03(12)
O3_3 Gd2 O32 84.45(13)
O4_2 Gd2 O32 75.57(14)
O2_5 Gd2 O32 85.84(15)
O1_2 Gd2 O32 144.22(13)
O1_1 Gd2 O32 75.04(13)
O3_3 Gd2 N1_2 84.24(12)
O4_2 Gd2 N1_2 71.63(13)
O2_5 Gd2 N1_2 103.18(13)
O1_2 Gd2 N1_2 72.29(13)
O1_1 Gd2 N1_2 139.92(13)
O32 Gd2 N1_2 143.48(14)
O3_3 Gd2 P1_2 88.99(9)
O4_2 Gd2 P1_2 121.49(10)
O2_5 Gd2 P1_2 100.58(11)
O1_2 Gd2 P1_2 24.09(9)
O1_1 Gd2 P1_2 88.99(9)
O32 Gd2 P1_2 162.47(10)
N1_2 Gd2 P1_2 51.16(10)
O3_3 Gd2 Na1 134.37(12)
O4_2 Gd2 Na1 39.59(12)
O2_5 Gd2 Na1 40.39(12)
O1_2 Gd2 Na1 118.02(12)
O1_1 Gd2 Na1 117.82(11)
O32 Gd2 Na1 72.27(14)
N1_2 Gd2 Na1 91.71(13)
P1_2 Gd2 Na1 122.81(10)
O3_3 Gd2 Na1A 124.62(12)
O4_2 Gd2 Na1A 67.79(12)
O2_5 Gd2 Na1A 45.64(14)
O1_2 Gd2 Na1A 124.30(12)
O1_1 Gd2 Na1A 81.83(12)
O32 Gd2 Na1A 40.64(13)
N1_2 Gd2 Na1A 132.18(13)
P1_2 Gd2 Na1A 145.20(9)
Na1 Gd2 Na1A 40.50(12)
O3_3 Gd2 Gd1 110.29(9)
O4_2 Gd2 Gd1 152.31(10)
O2_5 Gd2 Gd1 73.58(10)
O1_2 Gd2 Gd1 36.84(8)
O1_1 Gd2 Gd1 36.12(8)
O32 Gd2 Gd1 107.47(9)
N1_2 Gd2 Gd1 109.02(10)
P1_2 Gd2 Gd1 59.81(2)
Na1 Gd2 Gd1 113.92(8)
Na1A Gd2 Gd1 96.14(8)
O4_3 Gd3 O3_2 91.15(14)
O4_3 Gd3 O1_6 94.78(13)
O3_2 Gd3 O1_6 173.87(12)
O4_3 Gd3 O1_3 143.16(13)
O3_2 Gd3 O1_3 94.24(12)
O1_6 Gd3 O1_3 81.94(12)
O4_3 Gd3 O33 74.05(13)
O3_2 Gd3 O33 83.36(13)
O1_6 Gd3 O33 96.76(13)
O1_3 Gd3 O33 142.77(12)
O4_3 Gd3 O1_4 147.33(13)
O3_2 Gd3 O1_4 87.32(12)
O1_6 Gd3 O1_4 86.85(11)
O1_3 Gd3 O1_4 69.42(12)
O33 Gd3 O1_4 73.36(12)
O4_3 Gd3 N1_3 70.66(13)
O3_2 Gd3 N1_3 93.49(13)
O1_6 Gd3 N1_3 89.95(12)
O1_3 Gd3 N1_3 72.64(12)
O33 Gd3 N1_3 144.50(12)
O1_4 Gd3 N1_3 142.01(12)
O4_3 Gd3 Gd4 166.92(10)
O3_2 Gd3 Gd4 101.94(9)
O1_6 Gd3 Gd4 72.14(8)
O1_3 Gd3 Gd4 36.91(8)
O33 Gd3 Gd4 107.14(8)
O1_4 Gd3 Gd4 35.57(8)
N1_3 Gd3 Gd4 108.10(8)
O3_1 Gd4 O4_4 97.30(13)
O3_1 Gd4 O2_6 172.13(14)
O4_4 Gd4 O2_6 80.86(13)
O3_1 Gd4 O1_4 102.52(12)
O4_4 Gd4 O1_4 136.79(14)
O2_6 Gd4 O1_4 83.77(12)
O3_1 Gd4 O1_3 90.78(12)
O4_4 Gd4 O1_3 146.97(13)
O2_6 Gd4 O1_3 86.80(12)
O1_4 Gd4 O1_3 71.04(11)
O3_1 Gd4 O34 83.83(13)
O4_4 Gd4 O34 73.34(14)
O2_6 Gd4 O34 88.32(13)
O1_4 Gd4 O34 146.24(12)
O1_3 Gd4 O34 75.79(12)
O3_1 Gd4 N1_4 83.02(14)
O4_4 Gd4 N1_4 71.61(15)
O2_6 Gd4 N1_4 103.49(14)
O1_4 Gd4 N1_4 73.20(13)
O1_3 Gd4 N1_4 141.36(13)
O34 Gd4 N1_4 140.46(13)
O3_1 Gd4 Na2 122.78(14)
O4_4 Gd4 Na2 44.68(14)
O2_6 Gd4 Na2 51.02(13)
O1_4 Gd4 Na2 134.69(13)
O1_3 Gd4 Na2 104.84(13)
O34 Gd4 Na2 49.78(14)
N1_4 Gd4 Na2 110.55(15)
O3_1 Gd4 P1_4 87.85(10)
O4_4 Gd4 P1_4 122.27(11)
O2_6 Gd4 P1_4 99.62(10)
O1_4 Gd4 P1_4 23.97(8)
O1_3 Gd4 P1_4 89.87(8)
O34 Gd4 P1_4 163.27(10)
N1_4 Gd4 P1_4 51.95(10)
Na2 Gd4 P1_4 144.97(11)
O3_1 Gd4 Gd3 109.23(9)
O4_4 Gd4 Gd3 153.47(10)
O2_6 Gd4 Gd3 72.80(8)
O1_4 Gd4 Gd3 38.07(8)
O1_3 Gd4 Gd3 36.12(8)
O34 Gd4 Gd3 108.35(9)
N1_4 Gd4 Gd3 111.18(10)
Na2 Gd4 Gd3 115.43(10)
P1_4 Gd4 Gd3 60.94(2)
O51 Na1 O52 87.3(5)
O51 Na1 O52A 104.8(5)
O52 Na1 O52A 26.9(4)
O51 Na1 O4_2 95.2(4)
O52 Na1 O4_2 168.3(5)
O52A Na1 O4_2 142.4(5)
O51 Na1 O2_5 139.0(5)
O52 Na1 O2_5 108.0(4)
O52A Na1 O2_5 104.9(4)
O4_2 Na1 O2_5 77.43(18)
O51 Na1 Na1A 152.3(5)
O52 Na1 Na1A 76.9(4)
O52A Na1 Na1A 53.2(4)
O4_2 Na1 Na1A 96.1(2)
O2_5 Na1 Na1A 68.4(2)
O51 Na1 P1_5 138.0(4)
O52 Na1 P1_5 85.4(3)
O52A Na1 P1_5 86.0(4)
O4_2 Na1 P1_5 100.07(17)
O2_5 Na1 P1_5 22.71(10)
Na1A Na1 P1_5 63.92(17)
O51 Na1 Gd2 126.5(4)
O52 Na1 Gd2 144.2(3)
O52A Na1 Gd2 128.1(4)
O4_2 Na1 Gd2 38.38(12)
O2_5 Na1 Gd2 39.70(11)
Na1A Na1 Gd2 75.59(16)
P1_5 Na1 Gd2 62.00(8)
O52A O52 Na1 77.8(10)
O52A O52 Na1A 31.4(8)
Na1 O52 Na1A 57.2(3)
O51A Na1A O52A 103.0(8)
O51A Na1A O3_5 120.8(6)
O52A Na1A O3_5 82.1(4)
O51A Na1A O32 95.2(6)
O52A Na1A O32 141.4(5)
O3_5 Na1A O32 116.9(3)
O51A Na1A Na1 144.1(7)
O52A Na1A Na1 55.0(4)
O3_5 Na1A Na1 86.7(2)
O32 Na1A Na1 91.0(2)
O51A Na1A O2_5 162.7(7)
O52A Na1A O2_5 93.4(5)
O3_5 Na1A O2_5 55.34(17)
O32 Na1A O2_5 74.84(19)
Na1 Na1A O2_5 51.81(18)
O51A Na1A O52 116.7(7)
O52A Na1A O52 14.3(4)
O3_5 Na1A O52 72.3(3)
O32 Na1A O52 136.6(3)
Na1 Na1A O52 45.9(2)
O2_5 Na1A O52 79.3(3)
O51A Na1A P1_5 144.0(6)
O52A Na1A P1_5 90.7(4)
O3_5 Na1A P1_5 27.73(11)
O32 Na1A P1_5 94.2(2)
Na1 Na1A P1_5 70.18(19)
O2_5 Na1A P1_5 27.98(10)
O52 Na1A P1_5 77.3(3)
O51A Na1A Gd2 133.4(6)
O52A Na1A Gd2 118.4(5)
O3_5 Na1A Gd2 87.10(18)
O32 Na1A Gd2 38.64(12)
Na1 Na1A Gd2 63.91(15)
O2_5 Na1A Gd2 36.56(10)
O52 Na1A Gd2 106.7(3)
P1_5 Na1A Gd2 60.08(10)
O52 O52A Na1A 134.4(11)
O52 O52A Na1 75.3(11)
Na1A O52A Na1 71.7(4)
O63A Na2A O61A 138.5(8)
O63A Na2A O62A 78.0(9)
O61A Na2A O62A 90.8(7)
O63A Na2A O63 31.4(7)
O61A Na2A O63 111.0(5)
O62A Na2A O63 91.4(5)
O63A Na2A Na2 78.9(8)
O61A Na2A Na2 67.1(4)
O62A Na2A Na2 109.1(5)
O63 Na2A Na2 47.5(3)
O63A Na2A O22 93.4(7)
O61A Na2A O22 127.8(5)
O62A Na2A O22 96.2(5)
O63 Na2A O22 120.4(3)
Na2 Na2A O22 151.1(3)
O63A Na2A O61 118.6(8)
O61A Na2A O61 21.4(4)
O62A Na2A O61 93.6(6)
O63 Na2A O61 89.8(4)
Na2 Na2A O61 46.4(3)
O22 Na2A O61 147.9(4)
O63A Na2A O3_6 128.5(7)
O61A Na2A O3_6 79.4(4)
O62A Na2A O3_6 148.0(5)
O63 Na2A O3_6 120.6(3)
Na2 Na2A O3_6 95.1(2)
O22 Na2A O3_6 67.84(18)
O61 Na2A O3_6 88.1(3)
O63A Na2A Co2 121.0(7)
O61A Na2A Co2 99.5(4)
O62A Na2A Co2 119.4(5)
O63 Na2A Co2 136.3(3)
Na2 Na2A Co2 130.0(2)
O22 Na2A Co2 34.31(12)
O61 Na2A Co2 116.0(3)
O3_6 Na2A Co2 35.44(11)
O63A Na2A P1_6 106.2(7)
O61A Na2A P1_6 89.9(4)
O62A Na2A P1_6 172.6(5)
O63 Na2A P1_6 95.3(3)
Na2 Na2A P1_6 77.98(18)
O22 Na2A P1_6 77.54(16)
O61 Na2A P1_6 89.8(3)
O3_6 Na2A P1_6 25.42(11)
Co2 Na2A P1_6 53.19(8)
O61 O61A Na2A 114.7(11)
O61 O61A Na2 49.3(9)
Na2A O61A Na2 67.0(4)
O63 O63A Na2A 110.8(13)
O63 O63A Na2 45.6(7)
Na2A O63A Na2 65.2(7)
O61 Na2 O63 125.0(5)
O61 Na2 O62 72.9(6)
O63 Na2 O62 89.8(6)
O61 Na2 Na2A 68.2(4)
O63 Na2 Na2A 65.3(3)
O62 Na2 Na2A 102.2(6)
O61 Na2 O61A 22.9(4)
O63 Na2 O61A 107.8(5)
O62 Na2 O61A 86.1(6)
Na2A Na2 O61A 45.9(4)
O61 Na2 O4_4 148.6(5)
O63 Na2 O4_4 85.6(3)
O62 Na2 O4_4 103.4(5)
Na2A Na2 O4_4 140.8(3)
O61A Na2 O4_4 163.9(4)
O61 Na2 O63A 99.6(6)
O63 Na2 O63A 29.4(4)
O62 Na2 O63A 96.1(7)
Na2A Na2 O63A 35.9(4)
O61A Na2 O63A 79.6(5)
O4_4 Na2 O63A 111.8(5)
O61 Na2 O34 77.9(4)
O63 Na2 O34 156.8(4)
O62 Na2 O34 94.4(6)
Na2A Na2 O34 135.3(3)
O61A Na2 O34 95.3(4)
O4_4 Na2 O34 71.2(2)
O63A Na2 O34 167.9(4)
O61 Na2 O2_6 106.6(4)
O63 Na2 O2_6 94.2(4)
O62 Na2 O2_6 175.3(6)
Na2A Na2 O2_6 81.7(2)
O61A Na2 O2_6 95.0(3)
O4_4 Na2 O2_6 74.49(19)
O63A Na2 O2_6 88.6(4)
O34 Na2 O2_6 80.90(18)
O61 Na2 Gd4 115.5(4)
O63 Na2 Gd4 114.6(3)
O62 Na2 Gd4 131.8(6)
Na2A Na2 Gd4 125.4(2)
O61A Na2 Gd4 120.5(4)
O4_4 Na2 Gd4 43.69(12)
O63A Na2 Gd4 125.9(5)
O34 Na2 Gd4 47.72(12)
O2_6 Na2 Gd4 43.96(10)
O61A O61 Na2 107.8(11)
O61A O61 Na2A 44.0(9)
Na2 O61 Na2A 65.4(4)
O63A O63 Na2 105.0(9)
O63A O63 Na2A 37.8(8)
Na2 O63 Na2A 67.2(3)
C21 O21 Co1 122.6(6)
C22 O22 Co2 120.1(3)
C22 O22 Na2A 138.1(4)
Co2 O22 Na2A 101.5(2)
C31 O31 Gd1 135.1(5)
C32 O32 Gd2 119.8(4)
C32 O32 Na1A 113.6(5)
Gd2 O32 Na1A 100.7(2)
C33 O33 Gd3 122.4(4)
C34 O34 Gd4 119.9(4)
C34 O34 Na2 103.1(4)
Gd4 O34 Na2 82.50(18)
C1 N1 C5 120.2(7)
C1 N1 Co1 125.0(5)
C5 N1 Co1 114.7(5)
C10 N2 C6 119.3(6)
C10 N2 Co1 126.9(5)
C6 N2 Co1 113.8(5)
C11 N3 C15 120.7(5)
C11 N3 Co2 125.2(4)
C15 N3 Co2 114.1(4)
C20 N4 C16 118.5(5)
C20 N4 Co2 127.7(4)
C16 N4 Co2 113.6(3)
N1 C1 C2 122.2(8)
C3 C2 C1 119.3(9)
C2 C3 C4 118.8(8)
C3 C4 C5 120.5(8)
N1 C5 C4 119.0(7)
N1 C5 C6 114.1(6)
C4 C5 C6 126.9(6)
N2 C6 C7 122.0(7)
N2 C6 C5 115.1(5)
C7 C6 C5 122.8(7)
C8 C7 C6 118.2(8)
C9 C8 C7 119.8(7)
C8 C9 C10 119.9(8)
N2 C10 C9 120.8(7)
N3 C11 C12 120.4(6)
C13 C12 C11 119.6(6)
C12 C13 C14 120.6(6)
C15 C14 C13 118.4(6)
N3 C15 C14 120.1(5)
N3 C15 C16 114.1(5)
C14 C15 C16 125.6(5)
N4 C16 C17 121.9(5)
N4 C16 C15 114.6(5)
C17 C16 C15 123.5(5)
C16 C17 C18 119.0(6)
C19 C18 C17 119.3(5)
C20 C19 C18 118.2(6)
N4 C20 C19 123.0(5)
O2_1 P1_1 O3_1 114.1(2)
O2_1 P1_1 O1_1 111.3(2)
O3_1 P1_1 O1_1 111.2(2)
O2_1 P1_1 C1_1 106.8(2)
O3_1 P1_1 C1_1 107.6(2)
O1_1 P1_1 C1_1 105.4(2)
P1_1 O1_1 Gd1 118.65(19)
P1_1 O1_1 Gd2 133.8(2)
Gd1 O1_1 Gd2 106.78(13)
N1_1 C1_1 C2_1 107.6(5)
N1_1 C1_1 C3_1 115.2(5)
C2_1 C1_1 C3_1 109.7(5)
N1_1 C1_1 P1_1 106.4(3)
C2_1 C1_1 P1_1 110.0(4)
C3_1 C1_1 P1_1 107.8(4)
C4_1 N1_1 C1_1 116.0(5)
C4_1 N1_1 Gd1 127.1(4)
C1_1 N1_1 Gd1 116.8(3)
P1_1 O3_1 Gd4 158.8(2)
C14_1 O4_1 Gd1 143.0(5)
N1_1 C4_1 C5_1 131.0(6)
C14_1 C5_1 C4_1 120.6(6)
C14_1 C5_1 C6_1 119.3(7)
C4_1 C5_1 C6_1 120.0(7)
C11_1 C6_1 C7_1 116.5(7)
C11_1 C6_1 C5_1 119.2(8)
C7_1 C6_1 C5_1 124.2(7)
C8_1 C7_1 C6_1 120.7(9)
C7_1 C8_1 C9_1 121.9(10)
C10_1 C9_1 C8_1 118.5(9)
C9_1 C10_1 C11_1 121.8(9)
C12_1 C11_1 C6_1 119.1(7)
C12_1 C11_1 C10_1 120.5(9)
C6_1 C11_1 C10_1 120.4(9)
C11_1 C12_1 C13_1 123.4(8)
C12_1 C13_1 C14_1 118.8(9)
O4_1 C14_1 C5_1 124.8(6)
O4_1 C14_1 C13_1 114.9(7)
C5_1 C14_1 C13_1 120.2(7)
O2_2 P1_2 O3_2 115.2(2)
O2_2 P1_2 O1_2 111.3(2)
O3_2 P1_2 O1_2 110.7(2)
O2_2 P1_2 C1_2 108.0(2)
O3_2 P1_2 C1_2 106.9(2)
O1_2 P1_2 C1_2 104.1(2)
O2_2 P1_2 Gd2 147.05(16)
O3_2 P1_2 Gd2 92.82(15)
O1_2 P1_2 Gd2 38.32(14)
C1_2 P1_2 Gd2 77.66(17)
P1_2 O1_2 Gd2 117.59(19)
P1_2 O1_2 Gd1 130.0(2)
Gd2 O1_2 Gd1 107.86(14)
P1_2 O3_2 Gd3 172.4(2)
C14_2 O4_2 Gd2 131.4(3)
C14_2 O4_2 Na1 124.4(3)
Gd2 O4_2 Na1 102.03(18)
C4_2 N1_2 C1_2 117.1(4)
C4_2 N1_2 Gd2 124.5(3)
C1_2 N1_2 Gd2 118.5(3)
N1_2 C1_2 C3_2 115.2(4)
N1_2 C1_2 C2_2 106.8(4)
C3_2 C1_2 C2_2 111.0(4)
N1_2 C1_2 P1_2 105.2(3)
C3_2 C1_2 P1_2 108.6(4)
C2_2 C1_2 P1_2 109.8(4)
N1_2 C4_2 C5_2 126.9(4)
C14_2 C5_2 C4_2 121.6(5)
C14_2 C5_2 C6_2 119.5(5)
C4_2 C5_2 C6_2 117.8(4)
C11_2 C6_2 C7_2 117.2(5)
C11_2 C6_2 C5_2 119.5(5)
C7_2 C6_2 C5_2 123.4(5)
C8_2 C7_2 C6_2 121.5(5)
C7_2 C8_2 C9_2 121.1(5)
C10_2 C9_2 C8_2 119.3(5)
C9_2 C10_2 C11_2 121.4(5)
C6_2 C11_2 C12_2 119.7(5)
C6_2 C11_2 C10_2 119.5(5)
C12_2 C11_2 C10_2 120.8(5)
C13_2 C12_2 C11_2 120.6(5)
C12_2 C13_2 C14_2 121.1(5)
O4_2 C14_2 C5_2 123.1(5)
O4_2 C14_2 C13_2 117.3(5)
C5_2 C14_2 C13_2 119.6(5)
O2_3 P1_3 O3_3 113.6(2)
O2_3 P1_3 O1_3 111.5(2)
O3_3 P1_3 O1_3 111.2(2)
O2_3 P1_3 C1_3 106.9(2)
O3_3 P1_3 C1_3 108.0(2)
O1_3 P1_3 C1_3 105.2(2)
P1_3 O1_3 Gd3 118.36(18)
P1_3 O1_3 Gd4 134.19(18)
Gd3 O1_3 Gd4 106.97(13)
P1_3 O3_3 Gd2 157.8(2)
C14_3 O4_3 Gd3 147.4(3)
C4_3 N1_3 C1_3 114.2(4)
C4_3 N1_3 Gd3 128.9(3)
C1_3 N1_3 Gd3 116.5(3)
N1_3 C1_3 C2_3 107.8(4)
N1_3 C1_3 C3_3 115.1(4)
C2_3 C1_3 C3_3 110.0(4)
N1_3 C1_3 P1_3 107.2(3)
C2_3 C1_3 P1_3 109.7(3)
C3_3 C1_3 P1_3 106.9(3)
N1_3 C4_3 C5_3 129.5(5)
C14_3 C5_3 C6_3 119.0(4)
C14_3 C5_3 C4_3 120.8(4)
C6_3 C5_3 C4_3 119.6(5)
C7_3 C6_3 C11_3 115.5(4)
C7_3 C6_3 C5_3 124.5(4)
C11_3 C6_3 C5_3 119.9(5)
C8_3 C7_3 C6_3 122.4(5)
C7_3 C8_3 C9_3 120.9(5)
C10_3 C9_3 C8_3 118.7(5)
C9_3 C10_3 C11_3 120.9(5)
C10_3 C11_3 C6_3 121.5(5)
C10_3 C11_3 C12_3 120.0(4)
C6_3 C11_3 C12_3 118.5(4)
C13_3 C12_3 C11_3 121.6(5)
C12_3 C13_3 C14_3 121.3(5)
O4_3 C14_3 C5_3 122.5(4)
O4_3 C14_3 C13_3 118.1(5)
C5_3 C14_3 C13_3 119.4(5)
O2_4 P1_4 O3_4 116.0(2)
O2_4 P1_4 O1_4 110.5(2)
O3_4 P1_4 O1_4 110.8(2)
O2_4 P1_4 C1_4 106.6(3)
O3_4 P1_4 C1_4 107.0(2)
O1_4 P1_4 C1_4 105.3(2)
O2_4 P1_4 Gd4 145.05(17)
O3_4 P1_4 Gd4 94.75(16)
O1_4 P1_4 Gd4 38.33(13)
C1_4 P1_4 Gd4 77.55(19)
P1_4 O1_4 Gd4 117.70(18)
P1_4 O1_4 Gd3 131.40(19)
Gd4 O1_4 Gd3 106.36(13)
P1_4 O3_4 Gd1 173.4(3)
C14_4 O4_4 Gd4 134.9(4)
C14_4 O4_4 Na2 132.9(4)
Gd4 O4_4 Na2 91.62(19)
C4_4 N1_4 C1_4 117.2(5)
C4_4 N1_4 Gd4 125.7(4)
C1_4 N1_4 Gd4 116.9(3)
N1_4 C1_4 C2_4 106.9(5)
N1_4 C1_4 C3_4 113.9(4)
C2_4 C1_4 C3_4 110.0(5)
N1_4 C1_4 P1_4 107.5(4)
C2_4 C1_4 P1_4 109.8(4)
C3_4 C1_4 P1_4 108.7(4)
N1_4 C4_4 C5_4 128.9(6)
C14_4 C5_4 C4_4 121.2(5)
C14_4 C5_4 C6_4 119.0(6)
C4_4 C5_4 C6_4 118.6(6)
C7_4 C6_4 C11_4 117.8(6)
C7_4 C6_4 C5_4 122.8(7)
C11_4 C6_4 C5_4 119.3(7)
C8_4 C7_4 C6_4 120.5(9)
C9_4 C8_4 C7_4 120.0(10)
C10_4 C9_4 C8_4 122.8(8)
C9_4 C10_4 C11_4 118.8(9)
C12_4 C11_4 C10_4 121.5(8)
C12_4 C11_4 C6_4 118.4(6)
C10_4 C11_4 C6_4 120.0(9)
C13_4 C12_4 C11_4 122.6(7)
C12_4 C13_4 C14_4 121.0(7)
O4_4 C14_4 C5_4 123.4(5)
O4_4 C14_4 C13_4 117.0(6)
C5_4 C14_4 C13_4 119.6(6)
O1_5 P1_5 O2_5 113.2(2)
O1_5 P1_5 O3_5 113.6(2)
O2_5 P1_5 O3_5 108.5(2)
O1_5 P1_5 C1_5 107.4(3)
O2_5 P1_5 C1_5 110.2(3)
O3_5 P1_5 C1_5 103.4(3)
O1_5 P1_5 Na1A 123.9(2)
O2_5 P1_5 Na1A 59.24(19)
O3_5 P1_5 Na1A 50.19(18)
C1_5 P1_5 Na1A 127.9(3)
O1_5 P1_5 Na1 149.41(17)
O2_5 P1_5 Na1 36.71(16)
O3_5 P1_5 Na1 81.92(18)
C1_5 P1_5 Na1 93.2(3)
Na1A P1_5 Na1 45.89(14)
P1_5 O1_5 Gd1 142.2(2)
P1_5 O2_5 Gd2 137.7(2)
P1_5 O2_5 Na1 120.6(2)
Gd2 O2_5 Na1 99.91(18)
P1_5 O2_5 Na1A 92.8(2)
Gd2 O2_5 Na1A 97.80(18)
Na1 O2_5 Na1A 59.8(2)
P1_5 O3_5 Co1 115.0(2)
P1_5 O3_5 Na1A 102.1(2)
Co1 O3_5 Na1A 137.8(2)
C14_5 O4_5 Co1 126.5(4)
C4_5 N1_5 C1_5 118.1(6)
C4_5 N1_5 Co1 123.6(5)
C1_5 N1_5 Co1 118.1(4)
C3_5 C1_5 C2_5 109.5(6)
C3_5 C1_5 N1_5 108.2(5)
C2_5 C1_5 N1_5 112.7(6)
C3_5 C1_5 P1_5 112.9(5)
C2_5 C1_5 P1_5 109.6(5)
N1_5 C1_5 P1_5 103.9(4)
N1_5 C4_5 C5_5 127.3(8)
C14_5 C5_5 C4_5 121.3(7)
C14_5 C5_5 C6_5 120.6(7)
C4_5 C5_5 C6_5 118.0(8)
C11_5 C6_5 C7_5 118.8(9)
C11_5 C6_5 C5_5 117.9(9)
C7_5 C6_5 C5_5 123.3(8)
C8_5 C7_5 C6_5 119.3(10)
C7_5 C8_5 C9_5 121.8(12)
C10_5 C9_5 C8_5 119.1(11)
C9_5 C10_5 C11_5 121.3(10)
C10_5 C11_5 C6_5 119.7(11)
C10_5 C11_5 C12_5 121.8(9)
C6_5 C11_5 C12_5 118.5(9)
C13_5 C12_5 C11_5 123.4(8)
C12_5 C13_5 C14_5 120.0(9)
O4_5 C14_5 C5_5 126.2(6)
O4_5 C14_5 C13_5 114.7(7)
C5_5 C14_5 C13_5 119.0(7)
O1_6 P1_6 O2_6 112.73(19)
O1_6 P1_6 O3_6 113.9(2)
O2_6 P1_6 O3_6 109.7(2)
O1_6 P1_6 C1_6 106.6(2)
O2_6 P1_6 C1_6 110.4(2)
O3_6 P1_6 C1_6 103.0(2)
O1_6 P1_6 Na2A 150.29(19)
O2_6 P1_6 Na2A 73.48(16)
O3_6 P1_6 Na2A 41.71(17)
C1_6 P1_6 Na2A 97.35(19)
P1_6 O1_6 Gd3 140.5(2)
P1_6 O2_6 Gd4 139.7(2)
P1_6 O2_6 Na2 121.5(2)
Gd4 O2_6 Na2 85.02(17)
P1_6 O3_6 Co2 116.1(2)
P1_6 O3_6 Na2A 112.9(2)
Co2 O3_6 Na2A 98.98(19)
C14_6 O4_6 Co2 126.0(3)
C4_6 N1_6 C1_6 119.1(4)
C4_6 N1_6 Co2 123.7(4)
C1_6 N1_6 Co2 117.1(3)
N1_6 C1_6 C3_6 107.3(4)
N1_6 C1_6 C2_6 113.2(4)
C3_6 C1_6 C2_6 110.2(5)
N1_6 C1_6 P1_6 104.5(3)
C3_6 C1_6 P1_6 111.7(4)
C2_6 C1_6 P1_6 109.9(3)
N1_6 C4_6 C5_6 127.3(5)
C14_6 C5_6 C4_6 121.1(5)
C14_6 C5_6 C6_6 119.3(4)
C4_6 C5_6 C6_6 119.5(5)
C7_6 C6_6 C11_6 116.9(5)
C7_6 C6_6 C5_6 123.1(5)
C11_6 C6_6 C5_6 120.0(5)
C8_6 C7_6 C6_6 121.6(5)
C7_6 C8_6 C9_6 120.1(6)
C10_6 C9_6 C8_6 119.0(5)
C9_6 C10_6 C11_6 121.8(5)
C10_6 C11_6 C6_6 120.6(5)
C10_6 C11_6 C12_6 121.1(5)
C6_6 C11_6 C12_6 118.3(5)
C13_6 C12_6 C11_6 122.0(5)
C12_6 C13_6 C14_6 121.1(5)
O4_6 C14_6 C5_6 125.5(4)
O4_6 C14_6 C13_6 115.3(5)
C5_6 C14_6 C13_6 119.2(5)

loop_
_geom_bond_atom_site_label_1
_geom_bond_atom_site_label_2
_geom_bond_distance
Co1 O21 1.883(5)
Co1 O4_5 1.890(4)
Co1 N1_5 1.906(6)
Co1 O3_5 1.927(4)
Co1 N1 1.958(6)
Co1 N2 1.983(5)
Co2 O4_6 1.871(3)
Co2 O22 1.893(4)
Co2 N1_6 1.914(4)
Co2 O3_6 1.932(3)
Co2 N3 1.951(5)
Co2 N4 1.972(4)
Co2 Na2A 3.292(5)
Gd1 O4_1 2.238(4)
Gd1 O3_4 2.262(4)
Gd1 O1_5 2.322(4)
Gd1 O1_1 2.396(4)
Gd1 O31 2.422(4)
Gd1 O1_2 2.451(3)
Gd1 N1_1 2.576(5)
Gd1 Gd2 3.8913(4)
Gd2 O3_3 2.234(3)
Gd2 O4_2 2.284(4)
Gd2 O2_5 2.333(4)
Gd2 O1_2 2.363(4)
Gd2 O1_1 2.452(3)
Gd2 O32 2.466(4)
Gd2 N1_2 2.511(4)
Gd2 P1_2 3.3769(13)
Gd2 Na1 3.598(4)
Gd2 Na1A 3.881(6)
Gd3 O4_3 2.220(3)
Gd3 O3_2 2.244(3)
Gd3 O1_6 2.301(3)
Gd3 O1_3 2.402(3)
Gd3 O33 2.441(4)
Gd3 O1_4 2.504(3)
Gd3 N1_3 2.569(4)
Gd3 Gd4 3.8963(4)
Gd4 O3_1 2.245(3)
Gd4 O4_4 2.285(4)
Gd4 O2_6 2.304(3)
Gd4 O1_4 2.362(3)
Gd4 O1_3 2.446(3)
Gd4 O34 2.468(4)
Gd4 N1_4 2.525(5)
Gd4 Na2 3.307(5)
Gd4 P1_4 3.3723(14)
Na1 O51 2.005(9)
Na1 O52 2.222(10)
Na1 O52A 2.245(15)
Na1 O4_2 2.345(6)
Na1 O2_5 2.367(6)
Na1 Na1A 2.602(8)
Na1 P1_5 3.409(5)
O52 O52A 1.038(16)
O52 Na1A 3.014(14)
Na1A O51A 1.955(15)
Na1A O52A 2.195(14)
Na1A O3_5 2.557(7)
Na1A O32 2.572(7)
Na1A O2_5 2.800(8)
Na1A P1_5 3.255(6)
Na2A O63A 1.500(18)
Na2A O61A 1.812(13)
Na2A O62A 2.039(14)
Na2A O63 2.288(9)
Na2A Na2 2.322(7)
Na2A O22 2.341(6)
Na2A O61 2.372(12)
Na2A O3_6 2.380(6)
Na2A P1_6 3.296(5)
O61A O61 0.951(13)
O61A Na2 2.325(13)
O63A O63 1.276(19)
O63A Na2 2.51(2)
Na2 O61 1.851(12)
Na2 O63 1.857(10)
Na2 O62 2.070(13)
Na2 O4_4 2.326(7)
Na2 O34 2.547(7)
Na2 O2_6 2.580(6)
O21 C21 1.418(9)
O22 C22 1.413(7)
O31 C31 1.430(8)
O32 C32 1.443(8)
O33 C33 1.451(7)
O34 C34 1.451(7)
N1 C1 1.333(10)
N1 C5 1.353(8)
N2 C10 1.333(9)
N2 C6 1.340(8)
N3 C11 1.349(7)
N3 C15 1.361(8)
N4 C20 1.332(7)
N4 C16 1.352(7)
C1 C2 1.382(12)
C2 C3 1.353(13)
C3 C4 1.389(12)
C4 C5 1.395(10)
C5 C6 1.463(10)
C6 C7 1.403(9)
C7 C8 1.379(12)
C8 C9 1.346(12)
C9 C10 1.413(10)
C11 C12 1.403(10)
C12 C13 1.346(11)
C13 C14 1.401(9)
C14 C15 1.401(8)
C15 C16 1.466(8)
C16 C17 1.373(8)
C17 C18 1.384(9)
C18 C19 1.384(9)
C19 C20 1.377(8)
P1_1 O2_1 1.512(4)
P1_1 O3_1 1.512(4)
P1_1 O1_1 1.547(4)
P1_1 C1_1 1.833(5)
C1_1 N1_1 1.514(8)
C1_1 C2_1 1.526(8)
C1_1 C3_1 1.543(8)
N1_1 C4_1 1.310(7)
O4_1 C14_1 1.324(8)
C4_1 C5_1 1.419(10)
C5_1 C14_1 1.375(11)
C5_1 C6_1 1.481(9)
C6_1 C11_1 1.406(11)
C6_1 C7_1 1.422(13)
C7_1 C8_1 1.394(11)
C8_1 C9_1 1.397(14)
C9_1 C10_1 1.336(15)
C10_1 C11_1 1.444(12)
C11_1 C12_1 1.371(13)
C12_1 C13_1 1.394(12)
C13_1 C14_1 1.435(11)
P1_2 O2_2 1.511(4)
P1_2 O3_2 1.511(3)
P1_2 O1_2 1.555(4)
P1_2 C1_2 1.840(5)
O4_2 C14_2 1.325(7)
N1_2 C4_2 1.303(6)
N1_2 C1_2 1.498(7)
C1_2 C3_2 1.535(7)
C1_2 C2_2 1.535(7)
C4_2 C5_2 1.456(7)
C5_2 C14_2 1.402(7)
C5_2 C6_2 1.459(7)
C6_2 C11_2 1.416(7)
C6_2 C7_2 1.416(7)
C7_2 C8_2 1.370(8)
C8_2 C9_2 1.396(8)
C9_2 C10_2 1.353(8)
C10_2 C11_2 1.429(8)
C11_2 C12_2 1.424(8)
C12_2 C13_2 1.380(9)
C13_2 C14_2 1.433(8)
P1_3 O2_3 1.515(4)
P1_3 O3_3 1.522(4)
P1_3 O1_3 1.552(4)
P1_3 C1_3 1.848(5)
O4_3 C14_3 1.312(6)
N1_3 C4_3 1.304(6)
N1_3 C1_3 1.515(6)
C1_3 C2_3 1.521(6)
C1_3 C3_3 1.536(7)
C4_3 C5_3 1.453(7)
C5_3 C14_3 1.413(7)
C5_3 C6_3 1.446(7)
C6_3 C7_3 1.409(7)
C6_3 C11_3 1.424(7)
C7_3 C8_3 1.389(7)
C8_3 C9_3 1.396(8)
C9_3 C10_3 1.373(8)
C10_3 C11_3 1.412(7)
C11_3 C12_3 1.429(8)
C12_3 C13_3 1.350(8)
C13_3 C14_3 1.430(7)
P1_4 O2_4 1.497(4)
P1_4 O3_4 1.507(4)
P1_4 O1_4 1.548(4)
P1_4 C1_4 1.828(6)
O4_4 C14_4 1.311(7)
N1_4 C4_4 1.301(7)
N1_4 C1_4 1.501(7)
C1_4 C2_4 1.537(8)
C1_4 C3_4 1.544(8)
C4_4 C5_4 1.410(9)
C5_4 C14_4 1.407(9)
C5_4 C6_4 1.461(8)
C6_4 C7_4 1.414(12)
C6_4 C11_4 1.443(11)
C7_4 C8_4 1.400(11)
C8_4 C9_4 1.385(15)
C9_4 C10_4 1.360(15)
C10_4 C11_4 1.431(11)
C11_4 C12_4 1.400(13)
C12_4 C13_4 1.357(10)
C13_4 C14_4 1.430(9)
P1_5 O1_5 1.494(4)
P1_5 O2_5 1.529(4)
P1_5 O3_5 1.549(4)
P1_5 C1_5 1.840(6)
O4_5 C14_5 1.282(9)
N1_5 C4_5 1.283(9)
N1_5 C1_5 1.520(7)
C1_5 C3_5 1.509(10)
C1_5 C2_5 1.513(12)
C4_5 C5_5 1.449(10)
C5_5 C14_5 1.377(12)
C5_5 C6_5 1.486(12)
C6_5 C11_5 1.416(13)
C6_5 C7_5 1.423(14)
C7_5 C8_5 1.363(13)
C8_5 C9_5 1.398(15)
C9_5 C10_5 1.376(17)
C10_5 C11_5 1.381(14)
C11_5 C12_5 1.417(15)
C12_5 C13_5 1.342(14)
C13_5 C14_5 1.450(9)
P1_6 O1_6 1.517(4)
P1_6 O2_6 1.521(4)
P1_6 O3_6 1.536(4)
P1_6 C1_6 1.850(6)
O4_6 C14_6 1.310(6)
N1_6 C4_6 1.293(7)
N1_6 C1_6 1.497(6)
C1_6 C3_6 1.511(7)
C1_6 C2_6 1.541(7)
C4_6 C5_6 1.425(7)
C5_6 C14_6 1.407(7)
C5_6 C6_6 1.473(7)
C6_6 C7_6 1.407(8)
C6_6 C11_6 1.411(7)
C7_6 C8_6 1.380(8)
C8_6 C9_6 1.422(9)
C9_6 C10_6 1.340(9)
C10_6 C11_6 1.407(8)
C11_6 C12_6 1.443(8)
C12_6 C13_6 1.356(8)
C13_6 C14_6 1.444(7)
